data_4107217
loop_
_publ_author_name
'Sean M. Ramirez'
'Yvonne J. Diaz'
'Raymond Campos'
'Rebecca L. Stone'
'Timothy S. Haddad'
'Joseph M. Mabry'

_publ_contact_author_address
;AFRL/RZSM
10 East Saturn Blvd., Bldg 8451
Edwards AFB, CA 93524    
;
_publ_contact_author_email sean.ramirez.ctr@edwards.af.mil
_publ_contact_author_fax 661-275-5471
_publ_contact_author_name 'Sean Ramirez'
_publ_contact_author_phone 661-275-5769
_publ_section_title
;
 Incompletely Condensed Fluoroalkyl Silsesquioxanes and Derivatives:
 Precursors for Low Surface Energy Materials
;
_journal_name_full 'Journal of the American Chemical Society'
_journal_page_first 20084
_journal_page_last 20087
_journal_paper_doi 10.1021/ja208506v
_journal_volume 133
_journal_year 2011
_chemical_formula_moiety 'C80 H34 F136 O13 Si8'
_chemical_formula_sum 'C80 H34 F136 O13 Si8'
_chemical_formula_weight 4011.79
_chemical_name_common 'Disilanol FPOSS'
_chemical_name_systematic 'octakis(heptadecafluorodecyl)polyhedral oligomeric silsesquioxane diol'
_space_group_IT_number 14
_symmetry_cell_setting monoclinic
_symmetry_Int_Tables_number 14
_symmetry_space_group_name_Hall '-P 2ybc'
_symmetry_space_group_name_H-M 'P 1 21/c 1'
_atom_sites_solution_hydrogens geom
_atom_sites_solution_primary direct
_atom_sites_solution_secondary difmap
_audit_creation_method SHELXL-97
_cell_angle_alpha 90.00
_cell_angle_beta 92.20(3)
_cell_angle_gamma 90.00
_cell_formula_units_Z 4
_cell_length_a 11.833(2)
_cell_length_b 57.141(11)
_cell_length_c 19.069(4)
_cell_measurement_temperature 100(2)
_cell_volume 12884(4)
_computing_cell_refinement 'Bruker SMART'
_computing_data_collection 'Bruker SMART'
_computing_data_reduction 'Bruker SAINT'
_computing_molecular_graphics 'Bruker SHELXTL'
_computing_structure_refinement 'SHELXL-97 (Sheldrick, 2008)'
_computing_structure_solution 'SHELXS-97 (Sheldrick, 2008)'
_diffrn_ambient_temperature 100(2)
_diffrn_measured_fraction_theta_full 0.974
_diffrn_measured_fraction_theta_max 0.974
_diffrn_measurement_device_type 'Bruker CCD'
_diffrn_measurement_method omega-scans
_diffrn_radiation_monochromator graphite
_diffrn_radiation_probe x-ray
_diffrn_radiation_type 'Cu K\a'
_diffrn_radiation_wavelength 1.54178
_diffrn_reflns_av_R_equivalents 0.0608
_diffrn_reflns_av_sigmaI/netI 0.0379
_diffrn_reflns_limit_h_max 12
_diffrn_reflns_limit_h_min -13
_diffrn_reflns_limit_k_max 67
_diffrn_reflns_limit_k_min -66
_diffrn_reflns_limit_l_max 22
_diffrn_reflns_limit_l_min -22
_diffrn_reflns_number 121376
_diffrn_reflns_theta_full 68.11
_diffrn_reflns_theta_max 68.11
_diffrn_reflns_theta_min 1.54
_diffrn_source 'fine-focus sealed tube'
_exptl_absorpt_coefficient_mu 3.187
_exptl_absorpt_correction_T_max 0.9357
_exptl_absorpt_correction_T_min 0.8235
_exptl_absorpt_correction_type multi-scan
_exptl_absorpt_process_details SADABS
_exptl_crystal_colour clear
_exptl_crystal_density_diffrn 2.068
_exptl_crystal_description prism
_exptl_crystal_F_000 7816
_exptl_crystal_recrystallization_method hexafluorobenzene
_exptl_crystal_size_max 0.60
_exptl_crystal_size_mid 0.35
_exptl_crystal_size_min 0.20
_refine_diff_density_max 1.007
_refine_diff_density_min -0.881
_refine_diff_density_rms 0.087
_refine_ls_extinction_method none
_refine_ls_goodness_of_fit_ref 1.230
_refine_ls_hydrogen_treatment mixed
_refine_ls_matrix_type full
_refine_ls_number_parameters 3715
_refine_ls_number_reflns 21422
_refine_ls_number_restraints 14705
_refine_ls_restrained_S_all 1.059
_refine_ls_R_factor_all 0.0915
_refine_ls_R_factor_gt 0.0857
_refine_ls_shift/su_max 0.001
_refine_ls_shift/su_mean 0.000
_refine_ls_weighting_details 'calc w=1/[\s^2^(Fo^2^)+(0.0025P)^2^+92.5695P] where P=(Fo^2^+2Fc^2^)/3'
_refine_ls_weighting_scheme calc
_refine_ls_wR_factor_gt 0.1893
_refine_ls_wR_factor_ref 0.1918
_reflns_number_gt 19383
_reflns_number_total 21422
_reflns_threshold_expression >2sigma(I)
_cod_data_source_file ja208506v_si_003.cif
_cod_data_source_block dilanolsr
_cod_original_sg_symbol_H-M 'P 21/c'
_cod_database_code 4107217

loop_
_symmetry_equiv_pos_as_xyz
'x, y, z'
'-x, y+1/2, -z+1/2'
'-x, -y, -z'
'x, -y-1/2, z-1/2'

loop_
_atom_site_label
_atom_site_type_symbol
_atom_site_fract_x
_atom_site_fract_y
_atom_site_fract_z
_atom_site_U_iso_or_equiv
_atom_site_adp_type
_atom_site_occupancy
_atom_site_symmetry_multiplicity
_atom_site_calc_flag
_atom_site_refinement_flags
_atom_site_disorder_assembly
_atom_site_disorder_group
O1 O 0.4855(4) 0.03432(6) 0.47033(19) 0.0366(9) Uani 1 1 d D . .
H1 H 0.526(5) 0.0240(9) 0.453(3) 0.055 Uiso 1 1 d D . .
O2 O 0.6059(3) 0.07092(6) 0.42740(18) 0.0320(8) Uani 1 1 d . . .
O3 O 0.6908(3) 0.08342(6) 0.30673(18) 0.0301(8) Uani 1 1 d . . .
O4 O 0.5182(3) 0.06725(6) 0.22842(18) 0.0311(8) Uani 1 1 d . . .
O5 O 0.4353(3) 0.05473(6) 0.34823(18) 0.0303(8) Uani 1 1 d . . .
O6 O 0.8483(3) 0.02743(6) 0.25990(17) 0.0295(8) Uani 1 1 d . . .
O7 O 0.6677(3) 0.01513(6) 0.18248(17) 0.0268(8) Uani 1 1 d . . .
O8 O 0.6163(3) -0.01443(6) 0.28369(18) 0.0297(8) Uani 1 1 d . . .
O9 O 0.7872(3) 0.00034(6) 0.36381(18) 0.0299(8) Uani 1 1 d . . .
O10 O 0.7621(3) 0.04555(6) 0.37389(18) 0.0332(9) Uani 1 1 d . . .
O11 O 0.7267(3) 0.05959(6) 0.19124(17) 0.0270(8) Uani 1 1 d . . .
O12 O 0.4905(3) 0.02240(6) 0.25918(18) 0.0303(8) Uani 1 1 d . . .
O13 O 0.5883(4) -0.00636(6) 0.4200(2) 0.0373(9) Uani 1 1 d D . .
H13 H 0.561(5) -0.0154(10) 0.449(3) 0.056 Uiso 1 1 d D . .
Si1 Si 0.48103(13) 0.05904(2) 0.42834(7) 0.0271(3) Uani 1 1 d DU . .
C11 C 0.3834(5) 0.07980(8) 0.4681(3) 0.0332(12) Uani 1 1 d DU A .
H11A H 0.3057 0.0733 0.4652 0.040 Uiso 1 1 calc R . .
H11B H 0.4054 0.0819 0.5183 0.040 Uiso 1 1 calc R . .
C12 C 0.3850(5) 0.10364(9) 0.4306(3) 0.0366(12) Uani 1 1 d DU . .
H12A H 0.4594 0.1112 0.4398 0.044 Uiso 0.768(4) 1 calc PR A 1
H12B H 0.3751 0.1012 0.3793 0.044 Uiso 0.768(4) 1 calc PR A 1
H12C H 0.4627 0.1101 0.4337 0.044 Uiso 0.232(4) 1 calc PR A 2
H12D H 0.3638 0.1014 0.3803 0.044 Uiso 0.232(4) 1 calc PR A 2
C13 C 0.2928(6) 0.11964(12) 0.4549(4) 0.0319(14) Uani 0.768(4) 1 d PDU A 1
F1 F 0.2996(6) 0.12245(13) 0.5255(3) 0.0467(17) Uani 0.768(4) 1 d PDU A 1
F2 F 0.1895(5) 0.11041(15) 0.4387(4) 0.0483(18) Uani 0.768(4) 1 d PDU A 1
C14 C 0.2944(7) 0.14459(12) 0.4232(4) 0.0348(13) Uani 0.768(4) 1 d PDU A 1
F3 F 0.4021(8) 0.15217(19) 0.4276(8) 0.055(3) Uani 0.768(4) 1 d PDU A 1
F4 F 0.2647(13) 0.14288(19) 0.3545(4) 0.056(3) Uani 0.768(4) 1 d PDU A 1
C15 C 0.2192(6) 0.16326(12) 0.4567(4) 0.0358(13) Uani 0.768(4) 1 d PDU A 1
F5 F 0.1177(5) 0.15366(10) 0.4668(3) 0.0561(14) Uani 0.768(4) 1 d PDU A 1
F6 F 0.2658(6) 0.16907(9) 0.5194(2) 0.0587(16) Uani 0.768(4) 1 d PDU A 1
C16 C 0.2020(6) 0.18589(11) 0.4135(4) 0.0379(13) Uani 0.768(4) 1 d PDU A 1
F7 F 0.1275(6) 0.18129(8) 0.3604(2) 0.0637(15) Uani 0.768(4) 1 d PDU A 1
F8 F 0.2999(5) 0.19199(9) 0.3861(3) 0.0624(15) Uani 0.768(4) 1 d PDU A 1
C17 C 0.1567(6) 0.20702(11) 0.4548(3) 0.0379(13) Uani 0.768(4) 1 d PDU A 1
F9 F 0.0747(10) 0.19912(17) 0.4962(4) 0.055(2) Uani 0.768(4) 1 d PDU A 1
F10 F 0.2411(5) 0.21571(8) 0.4950(2) 0.0558(13) Uani 0.768(4) 1 d PDU A 1
C18 C 0.1058(7) 0.22685(12) 0.4083(4) 0.0412(14) Uani 0.768(4) 1 d PDU A 1
F11 F 0.0051(4) 0.21998(8) 0.3813(3) 0.0561(13) Uani 0.768(4) 1 d PDU A 1
F12 F 0.1744(9) 0.2307(2) 0.3554(4) 0.049(2) Uani 0.768(4) 1 d PDU A 1
C19 C 0.0892(7) 0.25028(12) 0.4478(4) 0.0511(14) Uani 0.768(4) 1 d PDU A 1
F13 F 0.0400(7) 0.24592(10) 0.5077(3) 0.083(2) Uani 0.768(4) 1 d PDU A 1
F14 F 0.1907(5) 0.25998(8) 0.4623(3) 0.0703(16) Uani 0.768(4) 1 d PDU A 1
C20 C 0.0175(7) 0.26857(14) 0.4065(5) 0.0602(17) Uani 0.768(4) 1 d PDU A 1
F15 F 0.0609(7) 0.27280(15) 0.3457(4) 0.073(2) Uani 0.768(4) 1 d PDU A 1
F16 F 0.0168(7) 0.28844(9) 0.4421(4) 0.088(2) Uani 0.768(4) 1 d PDU A 1
F17 F -0.0879(5) 0.26162(11) 0.3963(4) 0.091(2) Uani 0.768(4) 1 d PDU A 1
C13A C 0.3061(15) 0.1208(3) 0.4614(10) 0.032(3) Uani 0.232(4) 1 d PDU A 2
F1A F 0.3481(18) 0.1263(4) 0.5263(9) 0.037(4) Uani 0.232(4) 1 d PDU A 2
F2A F 0.2019(15) 0.1113(4) 0.4668(9) 0.032(4) Uani 0.232(4) 1 d PDU A 2
C14A C 0.2926(18) 0.1435(3) 0.4183(10) 0.034(3) Uani 0.232(4) 1 d PDU A 2
F3A F 0.393(2) 0.1544(6) 0.416(2) 0.038(5) Uani 0.232(4) 1 d PDU A 2
F4A F 0.262(4) 0.1377(6) 0.3515(11) 0.041(5) Uani 0.232(4) 1 d PDU A 2
C15A C 0.2031(14) 0.1605(2) 0.4458(8) 0.035(3) Uani 0.232(4) 1 d PDU A 2
F5A F 0.1007(13) 0.1523(3) 0.4257(9) 0.043(4) Uani 0.232(4) 1 d PDU A 2
F6A F 0.2085(15) 0.1606(3) 0.5161(7) 0.040(3) Uani 0.232(4) 1 d PDU A 2
C16A C 0.2143(12) 0.1857(2) 0.4188(8) 0.037(2) Uani 0.232(4) 1 d PDU A 2
F7A F 0.2323(16) 0.1851(3) 0.3501(6) 0.047(3) Uani 0.232(4) 1 d PDU A 2
F8A F 0.3048(11) 0.1953(2) 0.4519(8) 0.045(3) Uani 0.232(4) 1 d PDU A 2
C17A C 0.1100(12) 0.2011(2) 0.4305(8) 0.038(3) Uani 0.232(4) 1 d PDU A 2
F9A F 0.073(3) 0.1967(6) 0.4956(11) 0.051(6) Uani 0.232(4) 1 d PDU A 2
F10A F 0.0271(12) 0.1945(2) 0.3847(8) 0.051(4) Uani 0.232(4) 1 d PDU A 2
C18A C 0.1305(13) 0.2275(2) 0.4232(9) 0.040(3) Uani 0.232(4) 1 d PDU A 2
F11A F 0.1967(14) 0.2347(2) 0.4778(7) 0.056(4) Uani 0.232(4) 1 d PDU A 2
F12A F 0.188(3) 0.2315(6) 0.3652(13) 0.048(5) Uani 0.232(4) 1 d PDU A 2
C19A C 0.0228(13) 0.2425(2) 0.4211(8) 0.054(3) Uani 0.232(4) 1 d PDU A 2
F13A F -0.0405(17) 0.2370(3) 0.4753(10) 0.076(5) Uani 0.232(4) 1 d PDU A 2
F14A F -0.0381(14) 0.2379(3) 0.3618(8) 0.067(4) Uani 0.232(4) 1 d PDU A 2
C20A C 0.0382(15) 0.2693(3) 0.4226(9) 0.060(3) Uani 0.232(4) 1 d PDU A 2
F15A F 0.096(2) 0.2758(4) 0.3687(10) 0.068(6) Uani 0.232(4) 1 d PDU A 2
F16A F 0.0867(17) 0.2756(3) 0.4827(8) 0.077(4) Uani 0.232(4) 1 d PDU A 2
F17A F -0.0622(16) 0.2795(3) 0.4181(12) 0.085(5) Uani 0.232(4) 1 d PDU A 2
Si2 Si 0.71964(13) 0.07228(2) 0.38377(7) 0.0264(3) Uani 1 1 d DU B .
C21 C 0.8342(5) 0.08898(9) 0.4298(3) 0.0358(12) Uani 1 1 d DU . .
H21A H 0.8201 0.0886 0.4806 0.043 Uiso 0.603(2) 1 calc PR B 1
H21B H 0.9061 0.0806 0.4230 0.043 Uiso 0.603(2) 1 calc PR B 1
H21C H 0.8748 0.0782 0.4627 0.043 Uiso 0.245(2) 1 calc PR C 2
H21D H 0.8885 0.0940 0.3946 0.043 Uiso 0.245(2) 1 calc PR C 2
H21E H 0.8226 0.0878 0.4808 0.043 Uiso 0.152(3) 1 calc PR D 3
H21F H 0.9066 0.0811 0.4207 0.043 Uiso 0.152(3) 1 calc PR D 3
C22 C 0.8516(10) 0.11478(13) 0.4087(7) 0.0397(17) Uani 0.603(2) 1 d PDU B 1
H22A H 0.9300 0.1194 0.4224 0.048 Uiso 0.603(2) 1 calc PR B 1
H22B H 0.8428 0.1161 0.3570 0.048 Uiso 0.603(2) 1 calc PR B 1
C23 C 0.7715(8) 0.13148(14) 0.4414(4) 0.0366(15) Uani 0.603(2) 1 d PDU B 1
F18 F 0.6644(6) 0.12329(16) 0.4326(4) 0.0445(17) Uani 0.603(2) 1 d PDU B 1
F19 F 0.7947(6) 0.13249(11) 0.5116(3) 0.0491(16) Uani 0.603(2) 1 d PDU B 1
C24 C 0.7729(7) 0.15666(13) 0.4126(4) 0.0355(14) Uani 0.603(2) 1 d PDU B 1
F20 F 0.8808(5) 0.16314(10) 0.4032(3) 0.0476(14) Uani 0.603(2) 1 d PDU B 1
F21 F 0.7193(6) 0.15656(10) 0.3487(3) 0.0453(14) Uani 0.603(2) 1 d PDU B 1
C25 C 0.7174(7) 0.17569(13) 0.4582(4) 0.0375(14) Uani 0.603(2) 1 d PDU B 1
F22 F 0.7935(5) 0.18147(10) 0.5105(3) 0.0498(15) Uani 0.603(2) 1 d PDU B 1
F23 F 0.6262(9) 0.16642(16) 0.4876(5) 0.0474(19) Uani 0.603(2) 1 d PDU B 1
C26 C 0.6822(7) 0.19832(13) 0.4190(4) 0.0365(14) Uani 0.603(2) 1 d PDU B 1
F24 F 0.5848(5) 0.19400(10) 0.3822(3) 0.0489(14) Uani 0.603(2) 1 d PDU B 1
F25 F 0.7620(7) 0.20365(17) 0.3735(3) 0.0451(18) Uani 0.603(2) 1 d PDU B 1
C27 C 0.6638(7) 0.21977(13) 0.4665(4) 0.0414(14) Uani 0.603(2) 1 d PDU B 1
F26 F 0.7660(6) 0.22799(13) 0.4885(4) 0.0540(17) Uani 0.603(2) 1 d PDU B 1
F27 F 0.6104(7) 0.21267(12) 0.5235(3) 0.0559(18) Uani 0.603(2) 1 d PDU B 1
C28 C 0.5965(7) 0.23985(14) 0.4309(4) 0.0410(15) Uani 0.603(2) 1 d PDU B 1
F28 F 0.6303(10) 0.2422(2) 0.3644(4) 0.055(2) Uani 0.603(2) 1 d PDU B 1
F29 F 0.4868(7) 0.2340(2) 0.4274(8) 0.059(2) Uani 0.603(2) 1 d PDU B 1
C29 C 0.6086(8) 0.26376(14) 0.4678(4) 0.0444(15) Uani 0.603(2) 1 d PDU B 1
F30 F 0.6109(7) 0.26080(13) 0.5369(3) 0.0625(19) Uani 0.603(2) 1 d PDU B 1
F31 F 0.7079(6) 0.27313(12) 0.4507(4) 0.0610(18) Uani 0.603(2) 1 d PDU B 1
C30 C 0.5163(8) 0.28162(17) 0.4475(5) 0.0510(18) Uani 0.603(2) 1 d PDU B 1
F32 F 0.4209(9) 0.2759(2) 0.4763(5) 0.075(3) Uani 0.603(2) 1 d PDU B 1
F33 F 0.5462(9) 0.30258(14) 0.4706(5) 0.059(2) Uani 0.603(2) 1 d PDU B 1
F34 F 0.4978(9) 0.28242(19) 0.3785(4) 0.064(3) Uani 0.603(2) 1 d PDU B 1
C22A C 0.7996(18) 0.1105(2) 0.4708(8) 0.038(3) Uani 0.245(2) 1 d PDU B 2
H22C H 0.7412 0.1059 0.5039 0.046 Uiso 0.245(2) 1 calc PR C 2
H22D H 0.8662 0.1161 0.4991 0.046 Uiso 0.245(2) 1 calc PR C 2
C23A C 0.7547(14) 0.1303(2) 0.4268(8) 0.037(2) Uani 0.245(2) 1 d PDU B 2
F18A F 0.8269(12) 0.1358(2) 0.3760(7) 0.049(3) Uani 0.245(2) 1 d PDU B 2
F19A F 0.6572(16) 0.1238(5) 0.3927(11) 0.044(4) Uani 0.245(2) 1 d PDU B 2
C24A C 0.7328(11) 0.1531(2) 0.4676(7) 0.038(2) Uani 0.245(2) 1 d PDU B 2
F20A F 0.6442(12) 0.1490(3) 0.5081(7) 0.050(3) Uani 0.245(2) 1 d PDU B 2
F21A F 0.8244(13) 0.1572(3) 0.5111(8) 0.053(4) Uani 0.245(2) 1 d PDU B 2
C25A C 0.7093(12) 0.1755(2) 0.4244(7) 0.039(2) Uani 0.245(2) 1 d PDU B 2
F22A F 0.8068(11) 0.1839(2) 0.4015(8) 0.056(3) Uani 0.245(2) 1 d PDU B 2
F23A F 0.6407(15) 0.1699(3) 0.3688(7) 0.052(4) Uani 0.245(2) 1 d PDU B 2
C26A C 0.6512(12) 0.1952(2) 0.4650(7) 0.044(2) Uani 0.245(2) 1 d PDU B 2
F24A F 0.5410(11) 0.1899(3) 0.4701(8) 0.059(3) Uani 0.245(2) 1 d PDU B 2
F25A F 0.6949(15) 0.1962(2) 0.5308(6) 0.057(4) Uani 0.245(2) 1 d PDU B 2
C27A C 0.6589(13) 0.2198(2) 0.4321(7) 0.045(2) Uani 0.245(2) 1 d PDU B 2
F26A F 0.7622(13) 0.2286(3) 0.4501(10) 0.062(4) Uani 0.245(2) 1 d PDU B 2
F27A F 0.6477(15) 0.2178(3) 0.3622(6) 0.061(4) Uani 0.245(2) 1 d PDU B 2
C28A C 0.5705(14) 0.2374(2) 0.4568(7) 0.047(2) Uani 0.245(2) 1 d PDU B 2
F28A F 0.5581(15) 0.2350(2) 0.5261(6) 0.058(4) Uani 0.245(2) 1 d PDU B 2
F29A F 0.4708(17) 0.2322(6) 0.4246(16) 0.060(5) Uani 0.245(2) 1 d PDU B 2
C29A C 0.5967(14) 0.2633(2) 0.4418(8) 0.052(2) Uani 0.245(2) 1 d PDU B 2
F30A F 0.6403(16) 0.2650(3) 0.3784(8) 0.076(4) Uani 0.245(2) 1 d PDU B 2
F31A F 0.6719(17) 0.2709(3) 0.4914(11) 0.077(4) Uani 0.245(2) 1 d PDU B 2
C30A C 0.4954(14) 0.2803(3) 0.4427(9) 0.056(3) Uani 0.245(2) 1 d PDU B 2
F32A F 0.440(2) 0.2773(5) 0.5005(9) 0.059(5) Uani 0.245(2) 1 d PDU B 2
F33A F 0.533(2) 0.3019(3) 0.4407(12) 0.071(5) Uani 0.245(2) 1 d PDU B 2
F34A F 0.4259(16) 0.2767(4) 0.3880(9) 0.072(4) Uani 0.245(2) 1 d PDU B 2
C22B C 0.848(3) 0.1146(2) 0.4123(19) 0.038(3) Uani 0.152(3) 1 d PDU B 3
H22E H 0.9210 0.1204 0.4323 0.045 Uiso 0.152(3) 1 calc PR D 3
H22F H 0.8476 0.1166 0.3607 0.045 Uiso 0.152(3) 1 calc PR D 3
C23B C 0.7528(19) 0.1285(3) 0.4417(11) 0.036(3) Uani 0.152(3) 1 d PDU B 3
F18B F 0.655(3) 0.1237(7) 0.4050(19) 0.040(6) Uani 0.152(3) 1 d PDU B 3
F19B F 0.737(2) 0.1237(4) 0.5102(10) 0.042(4) Uani 0.152(3) 1 d PDU B 3
C24B C 0.7771(16) 0.1549(3) 0.4334(10) 0.039(3) Uani 0.152(3) 1 d PDU B 3
F20B F 0.818(2) 0.1577(3) 0.3689(9) 0.041(4) Uani 0.152(3) 1 d PDU B 3
F21B F 0.8594(17) 0.1607(4) 0.4809(10) 0.040(4) Uani 0.152(3) 1 d PDU B 3
C25B C 0.6742(15) 0.1710(3) 0.4420(11) 0.038(3) Uani 0.152(3) 1 d PDU B 3
F22B F 0.6047(19) 0.1680(5) 0.3852(12) 0.040(5) Uani 0.152(3) 1 d PDU B 3
F23B F 0.620(3) 0.1642(6) 0.4991(16) 0.045(5) Uani 0.152(3) 1 d PDU B 3
C26B C 0.7042(15) 0.1971(3) 0.4487(10) 0.040(3) Uani 0.152(3) 1 d PDU B 3
F24B F 0.768(3) 0.2030(6) 0.3947(13) 0.043(5) Uani 0.152(3) 1 d PDU B 3
F25B F 0.769(2) 0.2001(4) 0.5076(10) 0.051(5) Uani 0.152(3) 1 d PDU B 3
C27B C 0.6023(15) 0.2138(3) 0.4515(10) 0.043(3) Uani 0.152(3) 1 d PDU B 3
F26B F 0.5255(19) 0.2080(4) 0.3999(12) 0.060(5) Uani 0.152(3) 1 d PDU B 3
F27B F 0.550(2) 0.2106(5) 0.5120(12) 0.065(6) Uani 0.152(3) 1 d PDU B 3
C28B C 0.6296(15) 0.2399(3) 0.4415(11) 0.045(3) Uani 0.152(3) 1 d PDU B 3
F28B F 0.643(4) 0.2433(7) 0.3721(12) 0.053(5) Uani 0.152(3) 1 d PDU B 3
F29B F 0.7301(16) 0.2447(4) 0.4729(14) 0.060(5) Uani 0.152(3) 1 d PDU B 3
C29B C 0.5397(16) 0.2573(3) 0.4649(11) 0.052(3) Uani 0.152(3) 1 d PDU B 3
F30B F 0.4381(16) 0.2501(4) 0.4407(15) 0.072(5) Uani 0.152(3) 1 d PDU B 3
F31B F 0.539(3) 0.2574(5) 0.5357(10) 0.073(6) Uani 0.152(3) 1 d PDU B 3
C30B C 0.5547(19) 0.2828(3) 0.4416(12) 0.055(3) Uani 0.152(3) 1 d PDU B 3
F32B F 0.488(3) 0.2968(4) 0.4758(17) 0.068(5) Uani 0.152(3) 1 d PDU B 3
F33B F 0.531(3) 0.2848(7) 0.3738(12) 0.061(6) Uani 0.152(3) 1 d PDU B 3
F34B F 0.6611(19) 0.2894(4) 0.4520(16) 0.076(5) Uani 0.152(3) 1 d PDU B 3
Si3 Si 0.64441(12) 0.07823(2) 0.22709(7) 0.0237(3) Uani 1 1 d DU . .
C31 C 0.6396(4) 0.10607(8) 0.1783(3) 0.0267(11) Uani 1 1 d DU . .
H31A H 0.7158 0.1133 0.1805 0.032 Uiso 1 1 calc R . .
H31B H 0.6193 0.1028 0.1284 0.032 Uiso 1 1 calc R . .
C32 C 0.5542(5) 0.12342(8) 0.2072(3) 0.0307(11) Uani 1 1 d DU . .
H32A H 0.4766 0.1177 0.1961 0.037 Uiso 1 1 calc R . .
H32B H 0.5647 0.1242 0.2589 0.037 Uiso 1 1 calc R . .
C33 C 0.5668(4) 0.14759(8) 0.1773(2) 0.0282(10) Uani 1 1 d DU . .
F35 F 0.6689(3) 0.15673(5) 0.19652(19) 0.0429(8) Uani 1 1 d DU . .
F36 F 0.5630(3) 0.14667(5) 0.10600(15) 0.0384(8) Uani 1 1 d DU . .
C34 C 0.4755(4) 0.16506(8) 0.1991(2) 0.0298(9) Uani 1 1 d DU . .
F37 F 0.4606(3) 0.16259(6) 0.26805(16) 0.0463(9) Uani 1 1 d DU . .
F38 F 0.3779(3) 0.15910(5) 0.16495(19) 0.0421(8) Uani 1 1 d DU . .
C35 C 0.4992(4) 0.19126(8) 0.1849(3) 0.0352(10) Uani 1 1 d DU . .
F39 F 0.5749(3) 0.19865(6) 0.2345(2) 0.0549(10) Uani 1 1 d DU . .
F40 F 0.5465(3) 0.19338(6) 0.12266(19) 0.0537(10) Uani 1 1 d DU . .
C36 C 0.3952(5) 0.20743(8) 0.1856(3) 0.0356(10) Uani 1 1 d DU E .
F41 F 0.3266(3) 0.20006(6) 0.2349(2) 0.0504(9) Uani 1 1 d DU . .
F42 F 0.3385(4) 0.20527(6) 0.12316(19) 0.0557(10) Uani 1 1 d DU . .
C37 C 0.4220(5) 0.23355(9) 0.1990(3) 0.0410(10) Uani 1 1 d DU . .
F43 F 0.5151(10) 0.2394(2) 0.1670(9) 0.073(3) Uani 0.722(6) 1 d PDU E 1
F44 F 0.4397(14) 0.2361(2) 0.2693(4) 0.058(3) Uani 0.722(6) 1 d PDU E 1
C38 C 0.3269(7) 0.25090(13) 0.1783(4) 0.0441(15) Uani 0.722(6) 1 d PDU E 1
F45 F 0.2277(6) 0.24148(11) 0.1927(4) 0.0608(17) Uani 0.722(6) 1 d PDU E 1
F46 F 0.3319(9) 0.25410(12) 0.1086(3) 0.079(3) Uani 0.722(6) 1 d PDU E 1
C39 C 0.3361(7) 0.27512(12) 0.2140(4) 0.0504(15) Uani 0.722(6) 1 d PDU E 1
F47 F 0.4444(8) 0.2818(2) 0.2206(6) 0.068(2) Uani 0.722(6) 1 d PDU E 1
F48 F 0.2972(5) 0.27350(9) 0.2784(3) 0.0598(16) Uani 0.722(6) 1 d PDU E 1
C40 C 0.2696(10) 0.29493(16) 0.1762(5) 0.078(2) Uani 0.722(6) 1 d PDU E 1
F49 F 0.2670(9) 0.31348(12) 0.2177(4) 0.095(3) Uani 0.722(6) 1 d PDU E 1
F50 F 0.1662(10) 0.2880(3) 0.1606(6) 0.110(4) Uani 0.722(6) 1 d PDU E 1
F51 F 0.3227(9) 0.30096(11) 0.1194(4) 0.121(3) Uani 0.722(6) 1 d PDU E 1
F43A F 0.506(2) 0.2391(6) 0.156(2) 0.068(6) Uani 0.278(6) 1 d PDU E 2
F44A F 0.459(4) 0.2365(6) 0.2652(10) 0.060(6) Uani 0.278(6) 1 d PDU E 2
C38A C 0.3250(11) 0.2507(2) 0.1802(8) 0.042(2) Uani 0.278(6) 1 d PDU E 2
F45A F 0.2454(14) 0.2463(3) 0.2263(8) 0.053(4) Uani 0.278(6) 1 d PDU E 2
F46A F 0.2798(15) 0.2465(3) 0.1155(7) 0.049(4) Uani 0.278(6) 1 d PDU E 2
C39A C 0.3550(13) 0.2770(2) 0.1818(7) 0.050(3) Uani 0.278(6) 1 d PDU E 2
F47A F 0.430(2) 0.2812(6) 0.2346(12) 0.065(5) Uani 0.278(6) 1 d PDU E 2
F48A F 0.4021(13) 0.2826(2) 0.1203(6) 0.059(4) Uani 0.278(6) 1 d PDU E 2
C40A C 0.2537(15) 0.2935(3) 0.1907(8) 0.060(3) Uani 0.278(6) 1 d PDU E 2
F49A F 0.2180(14) 0.2923(2) 0.2549(6) 0.067(4) Uani 0.278(6) 1 d PDU E 2
F50A F 0.1747(19) 0.2883(5) 0.1432(11) 0.065(4) Uani 0.278(6) 1 d PDU E 2
F51A F 0.282(2) 0.3155(2) 0.1794(10) 0.079(5) Uani 0.278(6) 1 d PDU E 2
Si4 Si 0.43916(12) 0.04832(2) 0.26620(7) 0.0242(3) Uani 1 1 d DU . .
C41 C 0.2945(4) 0.04922(9) 0.2266(3) 0.0325(11) Uani 1 1 d DU F .
H41A H 0.2974 0.0452 0.1762 0.039 Uiso 1 1 calc R . .
H41B H 0.2479 0.0372 0.2493 0.039 Uiso 1 1 calc R . .
C42 C 0.2380(4) 0.07321(9) 0.2339(3) 0.0324(11) Uani 1 1 d DU . .
H42A H 0.2437 0.0782 0.2836 0.039 Uiso 0.801(3) 1 calc PR F 1
H42B H 0.2786 0.0849 0.2058 0.039 Uiso 0.801(3) 1 calc PR F 1
H42C H 0.2364 0.0772 0.2844 0.039 Uiso 0.199(3) 1 calc PR F 2
H42D H 0.2850 0.0851 0.2110 0.039 Uiso 0.199(3) 1 calc PR F 2
C43 C 0.1169(6) 0.07269(13) 0.2099(4) 0.0362(14) Uani 0.801(3) 1 d PDU F 1
F52 F 0.0614(7) 0.05503(14) 0.2426(6) 0.047(2) Uani 0.801(3) 1 d PDU F 1
F53 F 0.1044(7) 0.06812(17) 0.1399(4) 0.0401(18) Uani 0.801(3) 1 d PDU F 1
C44 C 0.0465(6) 0.09488(13) 0.2259(4) 0.0396(13) Uani 0.801(3) 1 d PDU F 1
F54 F -0.0626(6) 0.09084(15) 0.2084(4) 0.052(2) Uani 0.801(3) 1 d PDU F 1
F55 F 0.0565(7) 0.09807(18) 0.2965(3) 0.0476(19) Uani 0.801(3) 1 d PDU F 1
C45 C 0.0833(6) 0.11793(12) 0.1903(4) 0.0330(12) Uani 0.801(3) 1 d PDU F 1
F56 F 0.1859(5) 0.12375(16) 0.2170(4) 0.0408(16) Uani 0.801(3) 1 d PDU F 1
F57 F 0.0917(5) 0.11416(10) 0.1215(3) 0.0485(15) Uani 0.801(3) 1 d PDU F 1
C46 C 0.0021(6) 0.13862(11) 0.2012(3) 0.0365(12) Uani 0.801(3) 1 d PDU F 1
F58 F -0.0961(4) 0.13403(8) 0.1655(3) 0.0604(14) Uani 0.801(3) 1 d PDU F 1
F59 F -0.0197(5) 0.13963(9) 0.2696(3) 0.0596(14) Uani 0.801(3) 1 d PDU F 1
C47 C 0.0441(5) 0.16282(10) 0.1781(3) 0.0321(12) Uani 0.801(3) 1 d PDU F 1
F60 F 0.0864(5) 0.16046(10) 0.1136(3) 0.0494(15) Uani 0.801(3) 1 d PDU F 1
F61 F 0.1274(4) 0.16960(7) 0.2227(2) 0.0457(11) Uani 0.801(3) 1 d PDU F 1
C48 C -0.0481(6) 0.18188(11) 0.1745(3) 0.0376(12) Uani 0.801(3) 1 d PDU F 1
F62 F -0.1175(4) 0.17746(8) 0.1188(2) 0.0546(13) Uani 0.801(3) 1 d PDU F 1
F63 F -0.1081(7) 0.18046(13) 0.2327(4) 0.0509(16) Uani 0.801(3) 1 d PDU F 1
C49 C -0.0033(6) 0.20710(11) 0.1676(4) 0.0452(13) Uani 0.801(3) 1 d PDU F 1
F64 F 0.0765(4) 0.20770(7) 0.1202(2) 0.0509(12) Uani 0.801(3) 1 d PDU F 1
F65 F 0.0425(5) 0.21364(9) 0.2300(2) 0.0614(14) Uani 0.801(3) 1 d PDU F 1
C50 C -0.0930(7) 0.22546(13) 0.1459(5) 0.0641(17) Uani 0.801(3) 1 d PDU F 1
F66 F -0.0485(6) 0.24650(9) 0.1507(4) 0.0764(17) Uani 0.801(3) 1 d PDU F 1
F67 F -0.1815(6) 0.22401(10) 0.1851(4) 0.091(2) Uani 0.801(3) 1 d PDU F 1
F68 F -0.1280(5) 0.22228(10) 0.0797(3) 0.0822(17) Uani 0.801(3) 1 d PDU F 1
C43A C 0.1202(12) 0.0747(3) 0.2030(13) 0.034(3) Uani 0.199(3) 1 d PDU F 2
F52A F 0.061(2) 0.0557(5) 0.225(2) 0.039(6) Uani 0.199(3) 1 d PDU F 2
F53A F 0.124(3) 0.0723(7) 0.1318(12) 0.043(7) Uani 0.199(3) 1 d PDU F 2
C44A C 0.0410(17) 0.0957(3) 0.2170(13) 0.038(3) Uani 0.199(3) 1 d PDU F 2
F54A F -0.0603(18) 0.0894(6) 0.1857(17) 0.042(5) Uani 0.199(3) 1 d PDU F 2
F55A F 0.024(3) 0.0971(6) 0.2862(12) 0.042(6) Uani 0.199(3) 1 d PDU F 2
C45A C 0.0652(17) 0.1204(3) 0.1875(10) 0.036(3) Uani 0.199(3) 1 d PDU F 2
F56A F 0.1770(17) 0.1240(6) 0.1943(15) 0.041(5) Uani 0.199(3) 1 d PDU F 2
F57A F 0.039(2) 0.1187(4) 0.1182(9) 0.053(5) Uani 0.199(3) 1 d PDU F 2
C46A C 0.0048(14) 0.1420(3) 0.2168(8) 0.036(3) Uani 0.199(3) 1 d PDU F 2
F58A F -0.0987(13) 0.1359(3) 0.2355(11) 0.050(4) Uani 0.199(3) 1 d PDU F 2
F59A F 0.0605(15) 0.1492(3) 0.2758(7) 0.044(4) Uani 0.199(3) 1 d PDU F 2
C47A C -0.0073(14) 0.1636(2) 0.1682(8) 0.037(3) Uani 0.199(3) 1 d PDU F 2
F60A F 0.0932(16) 0.1667(4) 0.1376(13) 0.057(5) Uani 0.199(3) 1 d PDU F 2
F61A F -0.0851(16) 0.1587(3) 0.1173(8) 0.061(5) Uani 0.199(3) 1 d PDU F 2
C48A C -0.0407(14) 0.1870(2) 0.2011(8) 0.038(3) Uani 0.199(3) 1 d PDU F 2
F62A F 0.0503(15) 0.1971(3) 0.2324(10) 0.059(4) Uani 0.199(3) 1 d PDU F 2
F63A F -0.113(2) 0.1829(5) 0.2514(13) 0.052(6) Uani 0.199(3) 1 d PDU F 2
C49A C -0.0942(14) 0.2051(2) 0.1499(8) 0.047(3) Uani 0.199(3) 1 d PDU F 2
F64A F -0.0357(18) 0.2062(3) 0.0920(9) 0.070(5) Uani 0.199(3) 1 d PDU F 2
F65A F -0.1987(13) 0.1972(3) 0.1312(10) 0.061(4) Uani 0.199(3) 1 d PDU F 2
C50A C -0.1115(16) 0.2300(3) 0.1782(9) 0.058(4) Uani 0.199(3) 1 d PDU F 2
F66A F -0.1706(18) 0.2426(3) 0.1318(10) 0.069(5) Uani 0.199(3) 1 d PDU F 2
F67A F -0.1636(19) 0.2289(3) 0.2374(9) 0.071(5) Uani 0.199(3) 1 d PDU F 2
F68A F -0.0156(17) 0.2409(4) 0.1923(15) 0.084(6) Uani 0.199(3) 1 d PDU F 2
Si5 Si 0.84192(13) 0.02528(2) 0.34453(7) 0.0257(3) Uani 1 1 d DU G .
C51 C 0.9852(4) 0.02580(9) 0.3851(3) 0.0350(11) Uani 1 1 d DU . .
H51A H 1.0294 0.0385 0.3639 0.042 Uiso 0.520(3) 1 calc PR G 1
H51B H 0.9809 0.0290 0.4359 0.042 Uiso 0.520(3) 1 calc PR G 1
H51C H 1.0206 0.0411 0.3748 0.042 Uiso 0.480(3) 1 calc PR G 2
H51D H 0.9797 0.0246 0.4366 0.042 Uiso 0.480(3) 1 calc PR G 2
C52 C 1.0463(9) 0.0019(2) 0.3743(8) 0.033(3) Uani 0.520(3) 1 d PDU G 1
H52A H 0.9977 -0.0108 0.3918 0.040 Uiso 0.520(3) 1 calc PR G 1
H52B H 1.0538 -0.0007 0.3233 0.040 Uiso 0.520(3) 1 calc PR G 1
C53 C 1.1614(8) -0.00027(16) 0.4098(6) 0.0344(19) Uani 0.520(3) 1 d PDU G 1
F69 F 1.2350(6) 0.01547(14) 0.3829(4) 0.0430(16) Uani 0.520(3) 1 d PDU G 1
F70 F 1.1537(15) 0.0057(3) 0.4789(6) 0.045(3) Uani 0.520(3) 1 d PDU G 1
C54 C 1.2211(7) -0.02456(15) 0.4123(4) 0.0351(15) Uani 0.520(3) 1 d PDU G 1
F71 F 1.1564(6) -0.03937(12) 0.4478(3) 0.0462(17) Uani 0.520(3) 1 d PDU G 1
F72 F 1.3206(6) -0.02233(14) 0.4484(4) 0.0559(19) Uani 0.520(3) 1 d PDU G 1
C55 C 1.2462(7) -0.03653(15) 0.3417(4) 0.0332(15) Uani 0.520(3) 1 d PDU G 1
F73 F 1.2884(6) -0.02018(13) 0.2991(3) 0.0456(17) Uani 0.520(3) 1 d PDU G 1
F74 F 1.1473(5) -0.04315(13) 0.3113(4) 0.0382(16) Uani 0.520(3) 1 d PDU G 1
C56 C 1.3269(8) -0.05777(16) 0.3453(5) 0.0382(17) Uani 0.520(3) 1 d PDU G 1
F75 F 1.3024(7) -0.07091(13) 0.4008(3) 0.0542(18) Uani 0.520(3) 1 d PDU G 1
F76 F 1.4333(9) -0.0494(2) 0.3552(9) 0.061(3) Uani 0.520(3) 1 d PDU G 1
C57 C 1.3233(7) -0.07333(16) 0.2788(5) 0.0450(16) Uani 0.520(3) 1 d PDU G 1
F77 F 1.3178(7) -0.05925(12) 0.2219(4) 0.0557(18) Uani 0.520(3) 1 d PDU G 1
F78 F 1.2290(5) -0.08595(11) 0.2775(3) 0.0434(16) Uani 0.520(3) 1 d PDU G 1
C58 C 1.4220(8) -0.09003(17) 0.2653(5) 0.0493(18) Uani 0.520(3) 1 d PDU G 1
F79 F 1.4016(6) -0.10168(14) 0.2038(3) 0.058(2) Uani 0.520(3) 1 d PDU G 1
F80 F 1.5168(7) -0.07756(17) 0.2570(5) 0.065(2) Uani 0.520(3) 1 d PDU G 1
C59 C 1.4492(9) -0.10867(17) 0.3216(5) 0.053(2) Uani 0.520(3) 1 d PDU G 1
F81 F 1.3541(8) -0.11758(18) 0.3455(6) 0.064(2) Uani 0.520(3) 1 d PDU G 1
F82 F 1.5012(7) -0.09746(16) 0.3761(4) 0.065(2) Uani 0.520(3) 1 d PDU G 1
C60 C 1.5244(10) -0.1291(2) 0.2969(6) 0.074(3) Uani 0.520(3) 1 d PDU G 1
F83 F 1.6135(8) -0.1214(2) 0.2645(6) 0.089(3) Uani 0.520(3) 1 d PDU G 1
F84 F 1.5613(9) -0.14076(17) 0.3520(5) 0.093(3) Uani 0.520(3) 1 d PDU G 1
F85 F 1.4674(10) -0.14341(19) 0.2539(6) 0.092(3) Uani 0.520(3) 1 d PDU G 1
C52A C 1.0609(9) 0.0064(2) 0.3601(8) 0.037(3) Uani 0.480(3) 1 d PDU G 2
H52C H 1.0222 -0.0089 0.3644 0.045 Uiso 0.480(3) 1 calc PR G 2
H52D H 1.0771 0.0089 0.3101 0.045 Uiso 0.480(3) 1 calc PR G 2
C53A C 1.1697(9) 0.00619(17) 0.4034(7) 0.0336(19) Uani 0.480(3) 1 d PDU G 2
F69A F 1.2175(7) 0.02775(14) 0.4061(5) 0.050(2) Uani 0.480(3) 1 d PDU G 2
F70A F 1.1497(18) -0.0003(3) 0.4703(7) 0.048(3) Uani 0.480(3) 1 d PDU G 2
C54A C 1.2596(7) -0.01031(15) 0.3742(5) 0.0362(16) Uani 0.480(3) 1 d PDU G 2
F71A F 1.2737(6) -0.00454(15) 0.3062(4) 0.0446(18) Uani 0.480(3) 1 d PDU G 2
F72A F 1.3558(6) -0.00630(14) 0.4114(5) 0.056(2) Uani 0.480(3) 1 d PDU G 2
C55A C 1.2342(8) -0.03684(15) 0.3765(5) 0.0360(16) Uani 0.480(3) 1 d PDU G 2
F73A F 1.2435(7) -0.04400(13) 0.4436(3) 0.0470(18) Uani 0.480(3) 1 d PDU G 2
F74A F 1.1300(6) -0.04145(14) 0.3515(5) 0.049(2) Uani 0.480(3) 1 d PDU G 2
C56A C 1.3179(9) -0.05172(16) 0.3346(5) 0.0384(17) Uani 0.480(3) 1 d PDU G 2
F75A F 1.2862(7) -0.05058(14) 0.2659(4) 0.0531(19) Uani 0.480(3) 1 d PDU G 2
F76A F 1.4218(9) -0.0423(2) 0.3404(9) 0.049(3) Uani 0.480(3) 1 d PDU G 2
C57A C 1.3286(7) -0.07778(16) 0.3550(5) 0.0354(16) Uani 0.480(3) 1 d PDU G 2
F77A F 1.3869(7) -0.07896(14) 0.4175(3) 0.0508(19) Uani 0.480(3) 1 d PDU G 2
F78A F 1.2247(5) -0.08608(13) 0.3643(4) 0.0476(18) Uani 0.480(3) 1 d PDU G 2
C58A C 1.3896(8) -0.09384(17) 0.3036(5) 0.0444(18) Uani 0.480(3) 1 d PDU G 2
F79A F 1.3186(7) -0.09757(15) 0.2471(4) 0.059(2) Uani 0.480(3) 1 d PDU G 2
F80A F 1.4807(8) -0.08225(19) 0.2823(6) 0.065(3) Uani 0.480(3) 1 d PDU G 2
C59A C 1.4286(10) -0.11790(18) 0.3315(6) 0.054(2) Uani 0.480(3) 1 d PDU G 2
F81A F 1.3416(9) -0.12798(19) 0.3626(6) 0.065(3) Uani 0.480(3) 1 d PDU G 2
F82A F 1.5112(7) -0.11428(19) 0.3807(5) 0.068(3) Uani 0.480(3) 1 d PDU G 2
C60A C 1.4751(11) -0.1353(2) 0.2776(6) 0.066(3) Uani 0.480(3) 1 d PDU G 2
F83A F 1.5597(11) -0.1260(2) 0.2457(7) 0.093(4) Uani 0.480(3) 1 d PDU G 2
F84A F 1.5106(9) -0.15416(17) 0.3115(6) 0.085(3) Uani 0.480(3) 1 d PDU G 2
F85A F 1.3936(10) -0.14108(18) 0.2317(5) 0.084(3) Uani 0.480(3) 1 d PDU G 2
Si6 Si 0.77419(12) 0.03306(2) 0.18862(7) 0.0222(3) Uani 1 1 d DU . .
C61 C 0.8655(4) 0.03080(9) 0.1125(3) 0.0291(11) Uani 1 1 d DU . .
H61A H 0.8163 0.0272 0.0707 0.035 Uiso 1 1 calc R . .
H61B H 0.8992 0.0464 0.1049 0.035 Uiso 1 1 calc R . .
C62 C 0.9618(4) 0.01286(9) 0.1153(3) 0.0334(11) Uani 1 1 d DU . .
H62A H 1.0130 0.0162 0.0766 0.040 Uiso 1 1 calc R . .
H62B H 1.0059 0.0148 0.1601 0.040 Uiso 1 1 calc R . .
C63 C 0.9226(4) -0.01206(9) 0.1093(3) 0.0350(11) Uani 1 1 d DU . .
F86 F 0.8564(3) -0.01527(5) 0.05011(18) 0.0424(8) Uani 1 1 d DU . .
F87 F 0.8590(3) -0.01824(6) 0.16415(19) 0.0477(9) Uani 1 1 d DU . .
C64 C 1.0212(4) -0.02989(9) 0.1060(3) 0.0348(10) Uani 1 1 d DU . .
F88 F 1.0741(3) -0.03044(6) 0.16971(17) 0.0521(9) Uani 1 1 d DU . .
F89 F 1.0946(3) -0.02177(6) 0.05967(18) 0.0462(8) Uani 1 1 d DU . .
C65 C 0.9904(4) -0.05519(9) 0.0836(3) 0.0371(10) Uani 1 1 d DU . .
F90 F 0.9601(3) -0.05502(6) 0.01469(17) 0.0463(8) Uani 1 1 d DU . .
F91 F 0.9001(3) -0.06234(6) 0.1185(2) 0.0541(10) Uani 1 1 d DU . .
C66 C 1.0863(5) -0.07328(10) 0.0960(3) 0.0440(11) Uani 1 1 d DU H .
F92 F 1.1821(3) -0.06395(8) 0.0757(3) 0.0799(14) Uani 1 1 d DU . .
F93 F 1.0945(4) -0.07790(7) 0.16520(17) 0.0611(11) Uani 1 1 d DU . .
C67 C 1.0712(5) -0.09675(10) 0.0578(3) 0.0532(12) Uani 1 1 d DU . .
F94 F 1.0232(8) -0.09714(15) -0.0059(4) 0.066(2) Uani 0.548(4) 1 d PDU H 1
F95 F 0.9741(6) -0.10741(14) 0.0938(4) 0.0552(14) Uani 0.548(4) 1 d PDU H 1
C68 C 1.1676(7) -0.11393(15) 0.0755(5) 0.0361(16) Uani 0.548(4) 1 d PDU H 1
F96 F 1.2710(6) -0.10431(13) 0.0889(5) 0.067(2) Uani 0.548(4) 1 d PDU H 1
F97 F 1.1385(9) -0.12382(14) 0.1353(4) 0.073(3) Uani 0.548(4) 1 d PDU H 1
C69 C 1.1818(8) -0.13341(14) 0.0211(4) 0.0369(16) Uani 0.548(4) 1 d PDU H 1
F98 F 1.0818(9) -0.1390(2) -0.0080(7) 0.075(3) Uani 0.548(4) 1 d PDU H 1
F99 F 1.2442(8) -0.12498(13) -0.0302(4) 0.076(3) Uani 0.548(4) 1 d PDU H 1
C70 C 1.2398(10) -0.15622(16) 0.0460(6) 0.045(2) Uani 0.548(4) 1 d PDU H 1
F100 F 1.3302(10) -0.1514(3) 0.0838(7) 0.094(4) Uani 0.548(4) 1 d PDU H 1
F101 F 1.1695(9) -0.16832(14) 0.0840(5) 0.089(3) Uani 0.548(4) 1 d PDU H 1
F102 F 1.2665(7) -0.16923(14) -0.0076(4) 0.0515(19) Uani 0.548(4) 1 d PDU H 1
F94A F 1.1048(9) -0.08897(14) -0.0115(3) 0.053(2) Uani 0.452(4) 1 d PDU H 2
F95A F 0.9721(7) -0.10331(17) 0.0546(5) 0.0552(14) Uani 0.452(4) 1 d PDU H 2
C68A C 1.1561(9) -0.11694(16) 0.0685(6) 0.0378(18) Uani 0.452(4) 1 d PDU H 2
F96A F 1.2271(7) -0.11073(13) 0.0181(4) 0.052(2) Uani 0.452(4) 1 d PDU H 2
F97A F 1.2074(8) -0.11436(15) 0.1306(4) 0.048(2) Uani 0.452(4) 1 d PDU H 2
C69A C 1.1225(9) -0.14275(16) 0.0576(5) 0.0436(18) Uani 0.452(4) 1 d PDU H 2
F98A F 1.0523(10) -0.1449(3) 0.0025(6) 0.051(3) Uani 0.452(4) 1 d PDU H 2
F99A F 1.0688(6) -0.15050(12) 0.1141(4) 0.0453(18) Uani 0.452(4) 1 d PDU H 2
C70A C 1.2236(10) -0.15938(19) 0.0467(7) 0.046(2) Uani 0.452(4) 1 d PDU H 2
F00B F 1.2983(12) -0.1572(3) 0.0989(7) 0.054(3) Uani 0.452(4) 1 d PDU H 2
F01B F 1.2710(8) -0.15539(17) -0.0132(5) 0.054(2) Uani 0.452(4) 1 d PDU H 2
F02B F 1.1891(8) -0.18131(13) 0.0461(5) 0.056(2) Uani 0.452(4) 1 d PDU H 2
Si7 Si 0.56605(12) 0.00264(2) 0.22235(7) 0.0228(3) Uani 1 1 d DU . .
C71 C 0.4771(5) -0.01418(9) 0.1590(3) 0.0307(11) Uani 1 1 d DU . .
H71A H 0.4386 -0.0267 0.1848 0.037 Uiso 1 1 calc R . .
H71B H 0.4178 -0.0036 0.1389 0.037 Uiso 1 1 calc R . .
C72 C 0.5395(4) -0.02539(9) 0.0982(3) 0.0308(11) Uani 1 1 d DU . .
H72A H 0.5797 -0.0131 0.0724 0.037 Uiso 1 1 calc R . .
H72B H 0.5965 -0.0366 0.1173 0.037 Uiso 1 1 calc R . .
C73 C 0.4585(5) -0.03792(9) 0.0486(3) 0.0350(11) Uani 1 1 d DU . .
F103 F 0.3762(3) -0.02280(6) 0.02465(18) 0.0476(9) Uani 1 1 d DU . .
F104 F 0.4058(3) -0.05553(5) 0.08127(17) 0.0423(8) Uani 1 1 d DU . .
C74 C 0.5068(5) -0.04815(9) -0.0188(3) 0.0373(10) Uani 1 1 d DU . .
F105 F 0.5494(3) -0.03009(6) -0.05598(17) 0.0482(9) Uani 1 1 d DU . .
F106 F 0.4208(3) -0.05738(6) -0.05838(17) 0.0467(8) Uani 1 1 d DU . .
C75 C 0.6020(4) -0.06659(9) -0.0132(2) 0.0340(10) Uani 1 1 d DU . .
F107 F 0.6945(3) -0.05604(6) 0.01456(17) 0.0404(8) Uani 1 1 d DU . .
F108 F 0.6231(3) -0.07280(6) -0.08018(16) 0.0461(9) Uani 1 1 d DU . .
C76 C 0.5800(4) -0.08924(9) 0.0278(2) 0.0332(10) Uani 1 1 d DU . .
F109 F 0.4745(3) -0.09646(6) 0.01322(17) 0.0413(8) Uani 1 1 d DU . .
F110 F 0.5912(3) -0.08419(6) 0.09695(15) 0.0421(8) Uani 1 1 d DU . .
C77 C 0.6612(5) -0.10958(9) 0.0117(3) 0.0392(10) Uani 1 1 d DU . .
F111 F 0.7664(3) -0.10081(6) 0.00730(19) 0.0479(8) Uani 1 1 d DU . .
F112 F 0.6304(3) -0.11873(6) -0.05108(16) 0.0442(8) Uani 1 1 d DU . .
C78 C 0.6635(5) -0.12923(10) 0.0673(3) 0.0487(12) Uani 1 1 d DU . .
F113 F 0.5580(4) -0.13287(7) 0.0879(2) 0.0604(10) Uani 1 1 d DU . .
F114 F 0.7267(4) -0.12196(7) 0.1234(2) 0.0666(12) Uani 1 1 d DU . .
C79 C 0.7103(6) -0.15288(10) 0.0430(3) 0.0613(14) Uani 1 1 d DU . .
F115 F 0.8040(4) -0.14866(8) 0.0076(3) 0.0757(12) Uani 1 1 d DU . .
F116 F 0.6344(4) -0.16295(6) -0.0009(2) 0.0672(12) Uani 1 1 d DU . .
C80 C 0.7380(8) -0.17066(12) 0.1032(4) 0.0838(19) Uani 1 1 d DU . .
F117 F 0.7572(5) -0.19129(8) 0.0745(3) 0.1101(19) Uani 1 1 d DU . .
F118 F 0.6517(6) -0.17233(9) 0.1448(3) 0.1016(16) Uani 1 1 d DU . .
F119 F 0.8287(5) -0.16395(9) 0.1389(3) 0.118(2) Uani 1 1 d DU . .
Si8 Si 0.67452(13) -0.01581(2) 0.36205(7) 0.0256(3) Uani 1 1 d DU . .
C81 C 0.7149(5) -0.04610(8) 0.3836(3) 0.0300(11) Uani 1 1 d DU . .
H81A H 0.7506 -0.0463 0.4314 0.036 Uiso 1 1 calc R . .
H81B H 0.6451 -0.0556 0.3849 0.036 Uiso 1 1 calc R . .
C82 C 0.7957(4) -0.05801(8) 0.3338(3) 0.0306(11) Uani 1 1 d DU I .
H82A H 0.7586 -0.0595 0.2866 0.037 Uiso 1 1 calc R . .
H82B H 0.8645 -0.0483 0.3296 0.037 Uiso 1 1 calc R . .
C83 C 0.8278(4) -0.08180(9) 0.3611(3) 0.0368(10) Uani 1 1 d DU . .
F120 F 0.8663(11) -0.0818(2) 0.4281(4) 0.060(3) Uani 0.633(4) 1 d PDU I 1
F121 F 0.7300(8) -0.0951(2) 0.3577(6) 0.056(3) Uani 0.633(4) 1 d PDU I 1
C84 C 0.9113(8) -0.09590(15) 0.3171(5) 0.0327(11) Uani 0.633(4) 1 d PDU I 1
F122 F 0.8734(9) -0.0955(2) 0.2495(5) 0.040(2) Uani 0.633(4) 1 d PDU I 1
F123 F 1.0104(9) -0.0845(3) 0.3215(6) 0.042(2) Uani 0.633(4) 1 d PDU I 1
C85 C 0.9308(8) -0.12184(16) 0.3389(5) 0.0374(9) Uani 0.633(4) 1 d PDU I 1
F124 F 0.9422(8) -0.12348(19) 0.4087(4) 0.049(2) Uani 0.633(4) 1 d PDU I 1
F125 F 0.8406(7) -0.1348(2) 0.3177(5) 0.060(3) Uani 0.633(4) 1 d PDU I 1
C86 C 1.0365(7) -0.13282(14) 0.3075(4) 0.0384(15) Uani 0.633(4) 1 d PDU I 1
F126 F 1.1275(5) -0.12462(10) 0.3443(4) 0.0585(16) Uani 0.633(4) 1 d PDU I 1
F127 F 1.0462(8) -0.12543(12) 0.2423(3) 0.066(2) Uani 0.633(4) 1 d PDU I 1
C87 C 1.0417(7) -0.15980(14) 0.3093(5) 0.0448(15) Uani 0.633(4) 1 d PDU I 1
F128 F 1.0148(7) -0.16664(18) 0.3745(4) 0.061(2) Uani 0.633(4) 1 d PDU I 1
F129 F 0.9673(6) -0.16837(10) 0.2620(4) 0.084(2) Uani 0.633(4) 1 d PDU I 1
C88 C 1.1599(7) -0.16949(13) 0.2949(4) 0.0463(15) Uani 0.633(4) 1 d PDU I 1
F130 F 1.2277(5) -0.16668(11) 0.3508(3) 0.0533(15) Uani 0.633(4) 1 d PDU I 1
F131 F 1.2073(8) -0.15647(13) 0.2456(4) 0.061(2) Uani 0.633(4) 1 d PDU I 1
C89 C 1.1656(8) -0.19517(15) 0.2715(5) 0.0682(19) Uani 0.633(4) 1 d PDU I 1
F132 F 1.0961(8) -0.20751(12) 0.3081(7) 0.119(3) Uani 0.633(4) 1 d PDU I 1
F133 F 1.1295(8) -0.19590(14) 0.2032(5) 0.112(3) Uani 0.633(4) 1 d PDU I 1
C90 C 1.2823(9) -0.20689(17) 0.2741(6) 0.070(2) Uani 0.633(4) 1 d PDU I 1
F134 F 1.3539(8) -0.19418(14) 0.2392(5) 0.089(2) Uani 0.633(4) 1 d PDU I 1
F135 F 1.3224(8) -0.20898(15) 0.3379(4) 0.097(3) Uani 0.633(4) 1 d PDU I 1
F136 F 1.2764(9) -0.22770(13) 0.2447(6) 0.107(3) Uani 0.633(4) 1 d PDU I 1
F20C F 0.8972(16) -0.0771(4) 0.4191(7) 0.071(6) Uani 0.367(4) 1 d PDU I 2
F21C F 0.7415(13) -0.0945(3) 0.3829(10) 0.056(4) Uani 0.367(4) 1 d PDU I 2
C84A C 0.9009(13) -0.0965(2) 0.3125(8) 0.0327(11) Uani 0.367(4) 1 d PDU I 2
F22C F 0.8402(17) -0.0987(4) 0.2517(9) 0.046(4) Uani 0.367(4) 1 d PDU I 2
F23C F 0.9965(15) -0.0847(4) 0.3000(11) 0.045(4) Uani 0.367(4) 1 d PDU I 2
C85A C 0.9315(12) -0.1213(2) 0.3409(7) 0.0374(9) Uani 0.367(4) 1 d PDU I 2
F24C F 0.9843(13) -0.1189(3) 0.4041(7) 0.050(4) Uani 0.367(4) 1 d PDU I 2
F25C F 0.8334(12) -0.1330(3) 0.3472(7) 0.045(3) Uani 0.367(4) 1 d PDU I 2
C86A C 1.0088(10) -0.13570(19) 0.2939(6) 0.035(2) Uani 0.367(4) 1 d PDU I 2
F26C F 1.1014(9) -0.12285(17) 0.2831(7) 0.051(2) Uani 0.367(4) 1 d PDU I 2
F27C F 0.9551(9) -0.1392(2) 0.2315(4) 0.058(3) Uani 0.367(4) 1 d PDU I 2
C87A C 1.0516(11) -0.15912(19) 0.3246(6) 0.044(2) Uani 0.367(4) 1 d PDU I 2
F28C F 1.1312(10) -0.15394(18) 0.3759(5) 0.063(3) Uani 0.367(4) 1 d PDU I 2
F29C F 0.9680(12) -0.1703(3) 0.3542(8) 0.071(4) Uani 0.367(4) 1 d PDU I 2
C88A C 1.1088(10) -0.17600(19) 0.2747(6) 0.049(2) Uani 0.367(4) 1 d PDU I 2
F30C F 1.1650(12) -0.16405(19) 0.2275(6) 0.049(3) Uani 0.367(4) 1 d PDU I 2
F31C F 1.0281(10) -0.1870(2) 0.2347(6) 0.079(3) Uani 0.367(4) 1 d PDU I 2
C89A C 1.1844(10) -0.19487(19) 0.3090(6) 0.056(2) Uani 0.367(4) 1 d PDU I 2
F32C F 1.1272(10) -0.20465(16) 0.3606(5) 0.046(2) Uani 0.367(4) 1 d PDU I 2
F33C F 1.2811(10) -0.1844(2) 0.3356(6) 0.074(3) Uani 0.367(4) 1 d PDU I 2
C90A C 1.2268(12) -0.2140(2) 0.2600(7) 0.061(3) Uani 0.367(4) 1 d PDU I 2
F34C F 1.1439(12) -0.2274(2) 0.2355(7) 0.089(4) Uani 0.367(4) 1 d PDU I 2
F35C F 1.2978(13) -0.2278(2) 0.2945(7) 0.082(4) Uani 0.367(4) 1 d PDU I 2
F36C F 1.2763(13) -0.2041(2) 0.2072(7) 0.087(4) Uani 0.367(4) 1 d PDU I 2

loop_
_atom_site_aniso_label
_atom_site_aniso_U_11
_atom_site_aniso_U_22
_atom_site_aniso_U_33
_atom_site_aniso_U_23
_atom_site_aniso_U_13
_atom_site_aniso_U_12
O1 0.055(3) 0.029(2) 0.027(2) 0.0078(16) 0.0192(18) 0.0100(18)
O2 0.038(2) 0.037(2) 0.0208(18) -0.0011(15) 0.0069(16) -0.0025(17)
O3 0.042(2) 0.0252(18) 0.0228(18) -0.0005(14) 0.0017(16) -0.0004(16)
O4 0.033(2) 0.032(2) 0.0288(19) 0.0089(15) 0.0035(16) 0.0000(16)
O5 0.037(2) 0.0300(19) 0.0242(19) -0.0008(15) 0.0046(16) -0.0007(16)
O6 0.029(2) 0.038(2) 0.0214(18) 0.0050(15) 0.0020(15) -0.0022(16)
O7 0.036(2) 0.0238(18) 0.0207(17) 0.0004(14) 0.0017(15) -0.0011(15)
O8 0.036(2) 0.0290(19) 0.0242(18) 0.0065(15) 0.0024(16) -0.0007(16)
O9 0.036(2) 0.032(2) 0.0224(18) 0.0047(15) 0.0068(15) -0.0016(16)
O10 0.041(2) 0.033(2) 0.0265(19) 0.0023(15) 0.0040(17) 0.0017(17)
O11 0.034(2) 0.0271(18) 0.0205(17) 0.0015(14) 0.0041(15) -0.0047(15)
O12 0.033(2) 0.0297(19) 0.0288(19) -0.0012(15) 0.0088(16) -0.0031(16)
O13 0.056(3) 0.027(2) 0.030(2) 0.0079(16) 0.0192(19) 0.0037(18)
Si1 0.0385(9) 0.0242(7) 0.0191(7) 0.0027(5) 0.0092(6) 0.0022(6)
C11 0.045(3) 0.029(2) 0.026(3) 0.000(2) 0.008(2) 0.003(2)
C12 0.046(3) 0.031(2) 0.034(3) 0.004(2) 0.014(2) 0.003(2)
C13 0.039(3) 0.029(3) 0.028(3) -0.002(2) 0.008(3) -0.002(2)
F1 0.086(5) 0.029(3) 0.026(2) -0.0002(18) 0.014(3) 0.005(3)
F2 0.036(2) 0.033(3) 0.076(5) 0.000(4) 0.002(3) 0.000(2)
C14 0.047(3) 0.031(3) 0.027(3) 0.002(2) 0.012(3) 0.002(2)
F3 0.046(3) 0.031(4) 0.090(8) 0.020(4) 0.014(3) 0.002(2)
F4 0.104(6) 0.039(5) 0.026(2) 0.001(2) 0.008(3) 0.021(4)
C15 0.049(3) 0.032(3) 0.027(3) 0.003(2) 0.010(3) 0.003(2)
F5 0.057(3) 0.034(3) 0.080(4) 0.007(3) 0.033(3) 0.005(2)
F6 0.107(5) 0.038(3) 0.030(2) -0.005(2) -0.009(3) 0.018(3)
C16 0.055(4) 0.031(3) 0.028(3) 0.001(2) 0.008(2) 0.002(2)
F7 0.108(4) 0.041(3) 0.039(3) -0.010(2) -0.021(3) 0.022(3)
F8 0.077(3) 0.039(3) 0.074(4) 0.023(3) 0.045(3) 0.015(2)
C17 0.052(4) 0.033(3) 0.028(3) -0.001(2) 0.004(2) 0.004(3)
F9 0.079(5) 0.032(3) 0.056(4) 0.006(3) 0.033(3) 0.014(3)
F10 0.081(3) 0.034(3) 0.050(3) -0.007(2) -0.024(2) 0.006(2)
C18 0.053(4) 0.033(3) 0.037(3) 0.001(2) 0.000(2) 0.003(3)
F11 0.050(3) 0.046(3) 0.071(3) -0.001(2) -0.009(2) 0.005(2)
F12 0.064(4) 0.041(4) 0.044(3) 0.009(3) 0.011(3) 0.005(3)
C19 0.063(4) 0.031(3) 0.060(4) 0.001(2) 0.011(3) 0.006(3)
F13 0.143(6) 0.044(3) 0.064(3) 0.000(2) 0.039(4) 0.027(3)
F14 0.087(4) 0.033(3) 0.088(4) -0.007(2) -0.027(3) 0.000(2)
C20 0.060(4) 0.037(3) 0.084(5) 0.011(3) 0.010(4) 0.007(3)
F15 0.074(5) 0.055(5) 0.090(4) 0.033(3) 0.016(4) 0.017(4)
F16 0.108(5) 0.035(3) 0.124(5) 0.005(3) 0.026(4) 0.025(3)
F17 0.048(3) 0.052(3) 0.173(7) 0.031(4) 0.016(3) 0.013(2)
C13A 0.045(6) 0.027(5) 0.023(6) -0.002(4) 0.006(6) -0.001(4)
F1A 0.070(13) 0.020(8) 0.022(5) 0.001(4) 0.002(7) -0.013(8)
F2A 0.042(6) 0.022(7) 0.032(10) -0.006(8) 0.013(7) 0.002(6)
C14A 0.046(5) 0.032(5) 0.026(5) 0.004(4) 0.009(5) 0.002(4)
F3A 0.046(7) 0.030(10) 0.039(10) 0.005(8) 0.011(8) 0.003(7)
F4A 0.064(12) 0.030(12) 0.030(6) 0.002(5) -0.002(7) 0.014(9)
C15A 0.045(5) 0.034(4) 0.028(5) 0.004(5) 0.007(5) 0.002(4)
F5A 0.044(5) 0.030(7) 0.054(9) 0.004(8) -0.005(7) 0.008(5)
F6A 0.050(10) 0.042(9) 0.029(5) 0.002(5) 0.011(5) 0.010(7)
C16A 0.052(5) 0.033(4) 0.027(5) -0.001(5) 0.002(5) 0.002(4)
F7A 0.074(11) 0.037(8) 0.029(5) 0.009(5) 0.013(6) 0.004(7)
F8A 0.050(6) 0.031(6) 0.053(7) 0.004(6) -0.007(6) 0.003(5)
C17A 0.048(5) 0.033(4) 0.032(6) 0.003(5) 0.002(5) -0.001(4)
F9A 0.052(12) 0.057(14) 0.045(7) 0.013(10) 0.018(8) 0.002(11)
F10A 0.058(7) 0.033(7) 0.061(8) -0.001(6) -0.018(7) 0.002(6)
C18A 0.054(6) 0.032(4) 0.035(6) -0.001(5) 0.005(5) -0.001(4)
F11A 0.086(9) 0.035(7) 0.045(7) -0.012(6) -0.014(6) 0.004(7)
F12A 0.066(12) 0.039(12) 0.039(7) 0.019(9) 0.010(8) 0.013(9)
C19A 0.064(6) 0.039(4) 0.061(6) 0.004(5) 0.011(5) 0.008(4)
F13A 0.077(12) 0.057(10) 0.097(9) 0.031(10) 0.039(9) 0.028(9)
F14A 0.057(9) 0.051(9) 0.090(8) -0.006(8) -0.009(7) 0.016(7)
C20A 0.066(7) 0.039(4) 0.075(7) 0.003(6) 0.013(6) 0.007(5)
F15A 0.096(14) 0.034(8) 0.076(9) -0.006(9) 0.028(11) 0.000(10)
F16A 0.106(11) 0.053(8) 0.073(7) -0.017(7) 0.015(7) 0.009(8)
F17A 0.080(9) 0.051(8) 0.124(13) 0.012(11) 0.024(8) 0.025(8)
Si2 0.0352(9) 0.0265(7) 0.0175(7) 0.0009(5) 0.0020(6) -0.0005(6)
C21 0.035(3) 0.041(2) 0.032(3) -0.005(2) 0.003(2) -0.002(2)
C22 0.041(4) 0.039(3) 0.039(4) -0.010(3) -0.001(4) -0.007(3)
C23 0.045(4) 0.035(3) 0.030(3) -0.003(3) 0.003(3) -0.010(3)
F18 0.042(3) 0.035(3) 0.057(5) -0.003(4) 0.014(3) -0.011(3)
F19 0.083(5) 0.037(3) 0.028(2) -0.002(2) -0.001(3) 0.003(3)
C24 0.044(4) 0.035(3) 0.028(3) -0.002(2) 0.001(3) -0.011(3)
F20 0.047(3) 0.035(3) 0.061(4) -0.001(3) 0.015(3) -0.012(3)
F21 0.070(4) 0.041(3) 0.024(2) -0.005(2) -0.002(2) -0.001(3)
C25 0.050(4) 0.036(3) 0.026(3) -0.003(2) 0.000(2) -0.009(3)
F22 0.077(4) 0.040(3) 0.031(3) -0.006(2) -0.015(3) -0.001(3)
F23 0.064(4) 0.034(4) 0.046(5) 0.001(3) 0.021(3) -0.004(3)
C26 0.047(4) 0.035(3) 0.028(3) -0.003(2) 0.002(2) -0.009(3)
F24 0.057(3) 0.043(3) 0.046(3) -0.011(3) -0.016(3) -0.004(3)
F25 0.061(4) 0.041(4) 0.034(4) 0.004(3) 0.015(3) -0.002(3)
C27 0.058(4) 0.036(3) 0.030(3) -0.005(2) 0.001(3) -0.007(3)
F26 0.069(4) 0.036(4) 0.055(4) -0.008(3) -0.021(3) -0.006(3)
F27 0.090(5) 0.042(4) 0.037(3) -0.001(2) 0.018(3) 0.004(4)
C28 0.048(4) 0.037(3) 0.038(3) -0.003(3) 0.005(3) -0.007(3)
F28 0.086(6) 0.046(4) 0.032(3) 0.001(3) 0.006(3) 0.007(4)
F29 0.048(3) 0.040(5) 0.090(6) -0.005(5) -0.002(4) -0.009(3)
C29 0.056(4) 0.037(3) 0.041(3) -0.004(3) 0.004(4) -0.006(3)
F30 0.097(6) 0.051(4) 0.040(3) -0.012(3) -0.003(3) 0.012(4)
F31 0.055(3) 0.036(3) 0.092(5) -0.009(4) 0.006(4) -0.009(3)
C30 0.060(4) 0.040(4) 0.054(4) -0.002(4) 0.011(4) 0.000(3)
F32 0.064(4) 0.060(5) 0.105(7) -0.008(6) 0.034(5) 0.005(4)
F33 0.070(5) 0.041(3) 0.066(5) -0.010(3) 0.009(5) 0.004(3)
F34 0.075(7) 0.059(5) 0.056(3) -0.004(3) -0.008(4) 0.017(5)
C22A 0.051(7) 0.037(4) 0.027(6) -0.006(3) 0.000(5) -0.006(4)
C23A 0.043(5) 0.038(4) 0.030(5) -0.005(4) 0.001(4) -0.006(4)
F18A 0.061(7) 0.042(7) 0.044(6) 0.004(5) 0.016(5) -0.003(6)
F19A 0.048(6) 0.045(8) 0.037(9) -0.018(7) -0.007(6) -0.001(6)
C24A 0.049(5) 0.035(4) 0.029(5) -0.003(3) 0.000(3) -0.011(4)
F20A 0.071(7) 0.038(8) 0.042(8) 0.002(5) 0.023(6) 0.000(7)
F21A 0.071(7) 0.043(8) 0.043(8) -0.005(6) -0.022(6) -0.005(7)
C25A 0.052(5) 0.037(4) 0.028(5) -0.001(3) 0.001(4) -0.008(4)
F22A 0.066(6) 0.041(7) 0.062(8) 0.005(6) 0.023(6) -0.011(6)
F23A 0.077(9) 0.045(8) 0.033(7) -0.008(5) -0.012(7) 0.005(8)
C26A 0.060(5) 0.039(4) 0.033(4) -0.004(4) 0.003(5) -0.006(4)
F24A 0.062(5) 0.047(7) 0.069(9) -0.003(7) 0.018(6) -0.006(5)
F25A 0.095(9) 0.037(7) 0.038(5) -0.010(4) -0.006(6) 0.014(8)
C27A 0.061(5) 0.040(4) 0.034(4) -0.005(4) 0.005(5) -0.006(4)
F26A 0.062(5) 0.043(8) 0.081(10) -0.001(10) -0.001(8) -0.008(6)
F27A 0.102(10) 0.048(8) 0.033(4) 0.001(4) 0.001(6) 0.019(7)
C28A 0.064(5) 0.039(4) 0.038(5) -0.003(4) 0.006(5) -0.006(4)
F28A 0.103(10) 0.035(7) 0.039(5) -0.001(5) 0.019(6) 0.015(7)
F29A 0.059(6) 0.056(11) 0.065(9) -0.011(11) 0.007(8) -0.008(6)
C29A 0.063(5) 0.040(4) 0.052(5) 0.002(5) 0.008(4) -0.002(4)
F30A 0.109(11) 0.044(8) 0.078(7) 0.019(7) 0.045(7) 0.018(8)
F31A 0.076(9) 0.048(8) 0.105(9) -0.009(9) -0.017(8) -0.012(7)
C30A 0.069(6) 0.044(5) 0.054(6) -0.005(6) 0.008(4) 0.002(5)
F32A 0.068(10) 0.053(10) 0.055(7) -0.010(8) 0.011(7) 0.000(8)
F33A 0.081(10) 0.042(5) 0.089(11) 0.009(8) 0.015(9) 0.006(5)
F34A 0.080(10) 0.077(10) 0.058(7) 0.002(8) -0.004(7) 0.012(8)
C22B 0.043(6) 0.039(4) 0.031(7) -0.010(5) 0.003(6) -0.008(4)
C23B 0.043(6) 0.036(4) 0.028(5) -0.005(5) 0.004(5) -0.008(4)
F18B 0.044(7) 0.036(11) 0.039(12) -0.006(14) -0.002(10) -0.006(8)
F19B 0.051(11) 0.045(10) 0.029(6) -0.002(7) 0.009(7) -0.009(9)
C24B 0.047(5) 0.037(4) 0.032(5) -0.003(5) 0.002(5) -0.008(4)
F20B 0.054(11) 0.033(9) 0.038(6) -0.003(7) 0.009(7) -0.010(8)
F21B 0.049(8) 0.031(9) 0.042(8) -0.005(9) -0.001(7) -0.007(7)
C25B 0.048(5) 0.037(4) 0.030(6) -0.003(5) 0.001(4) -0.008(4)
F22B 0.041(9) 0.042(10) 0.038(8) -0.003(9) -0.001(8) -0.014(8)
F23B 0.059(12) 0.039(11) 0.037(8) -0.001(10) 0.011(8) -0.002(10)
C26B 0.056(6) 0.037(4) 0.028(6) -0.005(5) -0.002(5) -0.007(4)
F24B 0.057(11) 0.029(10) 0.043(9) -0.008(10) 0.009(9) -0.008(9)
F25B 0.078(11) 0.032(10) 0.040(8) -0.008(8) -0.019(8) 0.000(9)
C27B 0.055(6) 0.040(4) 0.033(6) -0.003(5) 0.003(5) -0.004(4)
F26B 0.065(10) 0.046(10) 0.069(9) -0.018(10) -0.019(8) 0.000(8)
F27B 0.088(14) 0.056(12) 0.053(8) 0.013(10) 0.028(9) 0.011(12)
C28B 0.054(5) 0.040(4) 0.042(5) -0.005(5) 0.002(5) -0.005(4)
F28B 0.080(14) 0.037(12) 0.044(6) 0.001(8) 0.009(7) 0.000(12)
F29B 0.063(7) 0.038(9) 0.079(11) -0.010(10) -0.020(9) 0.000(6)
C29B 0.062(5) 0.044(4) 0.050(5) -0.002(5) 0.005(6) 0.002(5)
F30B 0.051(6) 0.061(11) 0.104(13) -0.005(12) 0.015(10) -0.005(7)
F31B 0.105(15) 0.063(13) 0.052(6) 0.005(7) 0.026(9) 0.022(14)
C30B 0.066(7) 0.043(5) 0.056(6) -0.001(6) 0.005(7) 0.002(5)
F32B 0.094(10) 0.049(7) 0.063(10) -0.006(10) 0.010(11) 0.012(10)
F33B 0.073(13) 0.056(12) 0.055(6) 0.006(7) 0.011(8) 0.003(12)
F34B 0.075(7) 0.048(10) 0.103(12) -0.007(11) -0.010(9) -0.008(7)
Si3 0.0310(8) 0.0217(7) 0.0185(6) 0.0034(5) 0.0034(6) -0.0018(6)
C31 0.028(3) 0.029(2) 0.023(2) 0.0053(19) 0.004(2) -0.001(2)
C32 0.039(3) 0.028(2) 0.025(2) 0.0058(19) 0.009(2) 0.0023(19)
C33 0.029(2) 0.031(2) 0.025(2) 0.0050(19) 0.002(2) -0.0035(18)
F35 0.0303(17) 0.0321(17) 0.066(2) -0.0021(16) -0.0038(15) -0.0042(13)
F36 0.058(2) 0.0329(17) 0.0246(14) 0.0080(12) 0.0065(14) 0.0053(15)
C34 0.035(2) 0.030(2) 0.024(2) 0.0062(18) -0.0035(19) -0.0005(18)
F37 0.072(3) 0.0380(18) 0.0305(16) 0.0095(14) 0.0181(16) 0.0146(17)
F38 0.0309(17) 0.0298(16) 0.065(2) -0.0007(15) -0.0054(15) -0.0014(13)
C35 0.039(3) 0.030(2) 0.037(3) 0.002(2) 0.0047(19) -0.0059(18)
F39 0.047(2) 0.0361(19) 0.080(2) -0.0111(18) -0.0202(19) 0.0009(16)
F40 0.073(3) 0.0311(18) 0.059(2) 0.0128(16) 0.0310(19) 0.0024(17)
C36 0.045(3) 0.029(2) 0.033(3) 0.0040(19) 0.0024(19) -0.0016(18)
F41 0.054(2) 0.0331(18) 0.066(2) 0.0070(16) 0.0249(18) 0.0043(16)
F42 0.077(3) 0.0394(19) 0.0482(19) -0.0090(16) -0.0254(19) 0.0136(18)
C37 0.049(3) 0.029(2) 0.045(2) 0.000(2) 0.004(2) -0.0038(18)
F43 0.069(5) 0.027(4) 0.126(8) 0.002(5) 0.047(5) -0.006(4)
F44 0.085(8) 0.037(4) 0.051(3) -0.003(3) -0.023(3) -0.003(4)
C38 0.066(4) 0.031(3) 0.035(3) -0.002(3) -0.001(3) 0.004(3)
F45 0.054(3) 0.038(3) 0.090(5) -0.020(3) -0.010(3) 0.005(2)
F46 0.166(8) 0.035(4) 0.034(3) 0.005(2) -0.005(4) 0.025(4)
C39 0.069(4) 0.032(3) 0.051(3) -0.007(3) 0.008(4) -0.001(3)
F47 0.072(3) 0.035(4) 0.098(6) -0.017(4) 0.019(3) -0.010(3)
F48 0.080(4) 0.048(3) 0.052(3) -0.016(2) 0.017(3) 0.000(3)
C40 0.120(5) 0.036(4) 0.079(5) -0.011(3) -0.008(4) 0.020(4)
F49 0.142(7) 0.038(3) 0.101(6) -0.024(4) -0.024(5) 0.022(4)
F50 0.129(5) 0.071(6) 0.126(9) -0.043(6) -0.062(5) 0.038(4)
F51 0.236(8) 0.045(4) 0.083(4) 0.019(3) 0.012(5) 0.031(5)
F43A 0.058(9) 0.035(12) 0.112(13) 0.008(12) 0.036(10) -0.007(8)
F44A 0.054(12) 0.053(12) 0.070(6) -0.026(9) -0.025(7) 0.016(10)
C38A 0.060(6) 0.032(4) 0.034(5) 0.001(5) 0.006(4) 0.005(4)
F45A 0.068(8) 0.036(8) 0.058(7) 0.000(7) 0.025(8) 0.010(6)
F46A 0.078(10) 0.024(7) 0.043(5) 0.000(5) -0.009(5) 0.014(6)
C39A 0.082(6) 0.030(4) 0.038(6) 0.001(5) 0.001(4) 0.005(4)
F47A 0.097(11) 0.040(10) 0.057(7) 0.006(8) -0.018(9) -0.009(9)
F48A 0.089(10) 0.036(7) 0.053(6) 0.014(5) 0.015(6) 0.009(6)
C40A 0.097(7) 0.034(5) 0.048(6) -0.001(6) 0.007(5) 0.015(5)
F49A 0.103(10) 0.051(8) 0.047(5) -0.009(6) 0.012(6) 0.012(7)
F50A 0.105(8) 0.039(9) 0.050(7) -0.006(7) -0.006(7) 0.039(7)
F51A 0.134(12) 0.030(5) 0.074(11) 0.003(7) 0.015(10) 0.017(5)
Si4 0.0274(8) 0.0257(7) 0.0196(7) 0.0034(5) 0.0045(6) -0.0004(6)
C41 0.036(3) 0.035(3) 0.026(3) 0.010(2) -0.001(2) -0.002(2)
C42 0.027(2) 0.039(3) 0.032(3) 0.009(2) 0.0053(19) -0.0016(18)
C43 0.031(3) 0.039(3) 0.038(3) 0.011(3) 0.004(3) -0.005(2)
F52 0.031(3) 0.045(3) 0.066(6) 0.020(3) 0.014(3) -0.004(2)
F53 0.032(3) 0.044(4) 0.043(3) 0.005(2) -0.009(2) -0.001(3)
C44 0.034(3) 0.044(3) 0.041(3) 0.011(3) 0.003(3) 0.000(2)
F54 0.037(2) 0.038(3) 0.082(6) 0.011(4) -0.001(3) -0.002(2)
F55 0.044(5) 0.065(4) 0.035(2) 0.016(2) 0.018(3) 0.011(3)
C45 0.032(3) 0.041(3) 0.025(3) 0.005(2) -0.001(3) 0.002(2)
F56 0.029(2) 0.041(3) 0.052(4) 0.003(3) -0.003(2) -0.0004(18)
F57 0.077(5) 0.041(3) 0.028(2) 0.0004(19) 0.004(2) 0.004(3)
C46 0.028(3) 0.041(3) 0.040(3) 0.006(3) 0.001(2) -0.002(2)
F58 0.029(2) 0.037(2) 0.114(4) 0.012(3) -0.019(2) -0.0054(18)
F59 0.081(4) 0.050(3) 0.051(2) 0.014(2) 0.038(3) 0.015(3)
C47 0.033(3) 0.037(2) 0.027(3) -0.005(2) 0.006(2) -0.005(2)
F60 0.084(4) 0.035(3) 0.031(2) -0.003(2) 0.022(2) 0.000(2)
F61 0.039(2) 0.045(2) 0.052(2) -0.008(2) -0.0071(19) -0.0058(18)
C48 0.042(3) 0.037(3) 0.034(3) -0.002(3) 0.002(2) -0.002(2)
F62 0.062(3) 0.036(2) 0.064(3) -0.003(2) -0.027(2) 0.001(2)
F63 0.056(3) 0.037(3) 0.062(3) 0.002(3) 0.027(3) 0.005(2)
C49 0.058(4) 0.035(3) 0.043(3) -0.003(3) 0.004(2) -0.006(2)
F64 0.067(3) 0.040(2) 0.047(2) 0.003(2) 0.012(2) -0.007(2)
F65 0.098(4) 0.041(3) 0.045(2) -0.011(2) 0.000(2) -0.012(3)
C50 0.073(4) 0.038(3) 0.082(4) 0.007(4) 0.012(3) 0.006(3)
F66 0.100(5) 0.035(2) 0.096(5) 0.005(3) 0.022(4) 0.002(2)
F67 0.083(4) 0.051(3) 0.141(5) 0.017(4) 0.039(4) 0.018(3)
F68 0.090(4) 0.057(3) 0.098(3) 0.023(3) -0.024(3) 0.005(3)
C43A 0.028(5) 0.040(5) 0.035(6) 0.010(6) 0.003(6) -0.003(4)
F52A 0.033(9) 0.039(6) 0.044(14) 0.004(9) 0.001(9) -0.009(8)
F53A 0.050(14) 0.048(14) 0.032(6) 0.004(8) -0.003(6) -0.002(11)
C44A 0.031(5) 0.042(4) 0.039(6) 0.006(5) -0.003(6) 0.001(4)
F54A 0.023(6) 0.050(10) 0.054(13) -0.018(10) 0.009(7) 0.000(5)
F55A 0.044(15) 0.042(11) 0.041(7) 0.010(7) 0.001(8) 0.009(10)
C45A 0.037(6) 0.040(4) 0.031(6) 0.001(5) 0.000(6) 0.001(5)
F56A 0.036(6) 0.040(10) 0.047(14) -0.002(11) 0.017(8) 0.002(6)
F57A 0.085(15) 0.042(10) 0.031(6) 0.000(5) -0.008(9) 0.013(11)
C46A 0.030(6) 0.041(5) 0.035(6) 0.001(4) -0.004(5) 0.005(5)
F58A 0.041(7) 0.035(8) 0.075(11) 0.003(8) 0.013(7) 0.003(6)
F59A 0.046(9) 0.053(10) 0.032(6) -0.005(5) -0.007(7) 0.021(7)
C47A 0.044(7) 0.038(4) 0.028(6) -0.004(4) -0.002(5) 0.003(5)
F60A 0.068(8) 0.041(12) 0.064(13) 0.007(9) 0.029(8) 0.014(8)
F61A 0.086(10) 0.049(10) 0.046(9) -0.012(6) -0.036(8) 0.021(9)
C48A 0.041(7) 0.034(5) 0.038(7) -0.003(4) 0.004(5) 0.000(5)
F62A 0.066(9) 0.032(9) 0.078(12) -0.005(8) -0.020(7) -0.010(8)
F63A 0.066(11) 0.045(12) 0.046(11) 0.004(8) 0.023(9) 0.013(9)
C49A 0.055(6) 0.035(5) 0.052(6) 0.006(5) 0.006(5) 0.002(5)
F64A 0.095(10) 0.053(9) 0.063(8) 0.026(7) 0.029(8) 0.031(9)
F65A 0.063(7) 0.047(9) 0.070(12) 0.004(8) -0.019(7) 0.005(7)
C50A 0.068(9) 0.035(6) 0.071(8) 0.003(6) 0.002(7) 0.007(6)
F66A 0.085(11) 0.043(8) 0.080(9) 0.017(8) 0.003(9) 0.015(8)
F67A 0.101(13) 0.049(11) 0.062(9) -0.003(8) 0.005(10) 0.026(10)
F68A 0.084(10) 0.042(10) 0.125(17) -0.015(11) -0.012(9) -0.002(9)
Si5 0.0307(8) 0.0281(7) 0.0183(7) 0.0050(5) 0.0008(6) -0.0027(6)
C51 0.038(3) 0.042(3) 0.025(3) 0.007(2) -0.005(2) -0.007(2)
C52 0.024(3) 0.059(5) 0.017(6) -0.002(5) 0.003(4) 0.001(3)
C53 0.028(4) 0.049(4) 0.026(4) 0.002(4) -0.001(3) -0.006(3)
F69 0.036(4) 0.048(4) 0.045(4) 0.001(3) -0.001(3) -0.011(3)
F70 0.039(5) 0.070(8) 0.024(3) -0.003(4) -0.009(3) 0.010(5)
C54 0.022(4) 0.050(4) 0.033(4) 0.005(3) 0.000(3) -0.003(3)
F71 0.048(4) 0.056(4) 0.036(3) 0.022(3) 0.015(3) 0.010(3)
F72 0.046(4) 0.077(5) 0.043(4) -0.011(4) -0.022(3) 0.011(3)
C55 0.026(4) 0.046(4) 0.027(3) 0.007(3) 0.000(3) -0.004(3)
F73 0.053(4) 0.046(4) 0.039(3) 0.002(3) 0.015(3) -0.011(3)
F74 0.028(3) 0.050(4) 0.036(4) 0.002(3) -0.005(3) 0.005(3)
C56 0.023(4) 0.052(4) 0.040(4) 0.001(3) 0.000(4) 0.000(3)
F75 0.065(5) 0.061(4) 0.036(3) 0.010(3) 0.002(3) 0.020(4)
F76 0.026(3) 0.068(8) 0.089(9) -0.023(6) -0.007(4) 0.001(4)
C57 0.038(4) 0.053(4) 0.045(3) -0.004(3) 0.016(4) -0.013(3)
F77 0.069(5) 0.056(4) 0.043(3) -0.005(3) 0.012(4) -0.023(3)
F78 0.033(3) 0.044(4) 0.052(4) 0.005(3) -0.004(3) -0.007(3)
C58 0.038(4) 0.070(5) 0.041(4) -0.021(3) 0.009(4) -0.012(3)
F79 0.059(5) 0.078(5) 0.038(3) -0.023(3) -0.002(3) -0.010(4)
F80 0.036(4) 0.089(6) 0.072(6) -0.031(4) 0.017(4) -0.019(4)
C59 0.033(5) 0.078(5) 0.046(4) -0.021(3) -0.009(4) 0.003(3)
F81 0.049(4) 0.066(7) 0.078(7) 0.011(4) 0.004(4) 0.006(4)
F82 0.061(5) 0.073(6) 0.059(4) -0.032(4) -0.022(4) 0.014(4)
C60 0.061(6) 0.082(6) 0.076(6) -0.040(4) -0.008(4) 0.013(4)
F83 0.049(6) 0.123(8) 0.097(7) -0.058(5) 0.001(5) 0.016(5)
F84 0.089(7) 0.095(6) 0.094(5) -0.040(4) -0.019(4) 0.046(5)
F85 0.090(7) 0.083(6) 0.102(7) -0.042(5) -0.026(6) 0.003(5)
C52A 0.026(4) 0.066(6) 0.021(6) -0.002(5) 0.004(4) -0.005(4)
C53A 0.032(4) 0.042(4) 0.026(4) 0.003(4) -0.003(3) -0.010(4)
F69A 0.043(5) 0.038(4) 0.070(6) 0.000(4) -0.004(4) -0.011(3)
F70A 0.063(7) 0.054(7) 0.025(5) 0.007(4) -0.001(4) 0.009(5)
C54A 0.030(4) 0.045(3) 0.033(4) 0.005(3) -0.003(3) -0.008(3)
F71A 0.039(4) 0.050(5) 0.046(3) 0.014(3) 0.016(3) -0.005(4)
F72A 0.040(4) 0.049(4) 0.078(5) -0.006(4) -0.020(4) -0.002(3)
C55A 0.028(4) 0.044(3) 0.036(4) 0.008(3) 0.000(4) -0.002(3)
F73A 0.054(5) 0.051(4) 0.037(3) 0.009(3) 0.018(3) 0.004(4)
F74A 0.034(3) 0.039(4) 0.072(6) 0.001(5) -0.003(4) -0.006(3)
C56A 0.030(4) 0.053(3) 0.033(3) 0.002(3) 0.005(4) -0.008(3)
F75A 0.062(5) 0.064(5) 0.033(3) 0.003(3) -0.001(3) 0.007(4)
F76A 0.031(4) 0.051(6) 0.064(6) -0.008(5) 0.014(4) -0.009(4)
C57A 0.021(4) 0.052(3) 0.033(4) -0.002(3) 0.001(3) -0.004(3)
F77A 0.056(4) 0.066(5) 0.031(3) -0.006(3) -0.005(3) 0.017(4)
F78A 0.032(3) 0.054(4) 0.058(5) -0.001(4) 0.019(3) -0.008(3)
C58A 0.034(4) 0.066(4) 0.034(4) -0.013(3) 0.006(3) -0.003(3)
F79A 0.066(5) 0.074(5) 0.035(4) -0.014(3) -0.013(3) -0.003(4)
F80A 0.041(5) 0.087(6) 0.067(7) -0.014(5) 0.025(4) -0.005(4)
C59A 0.038(5) 0.069(4) 0.053(5) -0.017(3) -0.006(3) 0.008(4)
F81A 0.056(5) 0.065(7) 0.074(7) 0.007(5) 0.007(4) 0.014(4)
F82A 0.058(5) 0.083(7) 0.062(5) -0.032(5) -0.022(4) 0.024(5)
C60A 0.065(7) 0.068(6) 0.065(7) -0.030(4) 0.000(4) 0.000(5)
F83A 0.084(8) 0.096(7) 0.101(8) -0.042(6) 0.036(6) -0.004(7)
F84A 0.088(7) 0.078(5) 0.087(7) -0.026(4) -0.009(5) 0.024(5)
F85A 0.101(7) 0.078(7) 0.071(6) -0.031(5) -0.022(5) -0.005(6)
Si6 0.0263(8) 0.0242(7) 0.0163(6) 0.0022(5) 0.0036(5) -0.0021(6)
C61 0.032(3) 0.031(2) 0.025(3) 0.002(2) 0.010(2) -0.002(2)
C62 0.030(3) 0.039(2) 0.033(3) 0.004(2) 0.009(2) -0.0018(19)
C63 0.037(3) 0.035(2) 0.033(3) 0.008(2) 0.0072(19) 0.003(2)
F86 0.040(2) 0.0323(17) 0.0540(19) 0.0010(15) -0.0039(15) 0.0017(14)
F87 0.050(2) 0.0349(18) 0.061(2) 0.0143(16) 0.0317(17) 0.0090(15)
C64 0.034(3) 0.042(2) 0.028(2) 0.005(2) 0.0067(18) 0.0033(19)
F88 0.063(3) 0.054(2) 0.0388(18) -0.0063(16) -0.0093(16) 0.0232(18)
F89 0.045(2) 0.0417(19) 0.054(2) -0.0006(16) 0.0247(17) -0.0020(15)
C65 0.037(3) 0.039(2) 0.035(2) 0.007(2) 0.011(2) 0.0059(19)
F90 0.056(2) 0.0401(19) 0.0417(17) 0.0004(14) -0.0044(16) 0.0085(16)
F91 0.052(2) 0.0347(18) 0.078(3) 0.0110(18) 0.032(2) 0.0072(16)
C66 0.051(3) 0.051(3) 0.030(2) -0.001(2) 0.008(2) 0.019(2)
F92 0.042(2) 0.080(3) 0.121(4) 0.013(3) 0.031(2) 0.0215(19)
F93 0.098(3) 0.054(2) 0.0307(17) -0.0052(15) -0.0058(18) 0.034(2)
C67 0.064(3) 0.061(3) 0.034(2) -0.006(2) -0.011(2) 0.032(2)
F94 0.085(6) 0.066(5) 0.044(3) -0.014(3) -0.025(3) 0.029(5)
F95 0.049(2) 0.062(3) 0.053(4) -0.021(4) -0.019(3) 0.024(2)
C68 0.044(3) 0.035(4) 0.029(4) 0.001(3) 0.005(3) 0.006(3)
F96 0.047(3) 0.059(5) 0.092(6) -0.036(4) -0.020(4) 0.010(3)
F97 0.127(8) 0.055(5) 0.040(3) 0.019(3) 0.040(5) 0.049(4)
C69 0.048(4) 0.035(3) 0.028(4) 0.000(2) -0.002(3) 0.005(3)
F98 0.070(5) 0.060(8) 0.091(8) -0.027(5) -0.044(5) 0.021(5)
F99 0.132(7) 0.051(4) 0.050(4) 0.007(3) 0.052(4) 0.019(4)
C70 0.062(5) 0.040(4) 0.033(5) -0.004(3) -0.006(4) 0.015(4)
F100 0.089(7) 0.081(9) 0.108(10) -0.047(7) -0.060(7) 0.051(5)
F101 0.138(7) 0.049(5) 0.082(6) 0.023(4) 0.051(5) 0.023(4)
F102 0.062(5) 0.049(4) 0.043(4) -0.011(3) 0.002(3) 0.019(4)
F94A 0.091(7) 0.043(5) 0.026(3) 0.000(3) -0.004(4) 0.034(4)
F95A 0.049(2) 0.062(3) 0.053(4) -0.021(4) -0.019(3) 0.024(2)
C68A 0.039(4) 0.037(3) 0.036(4) 0.006(3) -0.002(3) 0.008(3)
F96A 0.052(5) 0.043(4) 0.062(4) 0.001(4) 0.019(4) 0.001(3)
F97A 0.058(6) 0.038(5) 0.046(4) -0.006(4) -0.018(4) 0.013(4)
C69A 0.050(5) 0.040(3) 0.042(5) -0.008(4) 0.008(3) 0.001(3)
F98A 0.050(6) 0.047(7) 0.055(4) -0.010(4) 0.002(4) 0.004(4)
F99A 0.047(5) 0.034(4) 0.055(4) -0.001(3) 0.011(3) 0.002(3)
C70A 0.057(5) 0.041(4) 0.039(5) -0.003(5) 0.007(3) 0.008(4)
F00B 0.070(6) 0.043(6) 0.047(4) -0.004(4) -0.005(4) 0.021(4)
F01B 0.065(6) 0.053(5) 0.047(4) -0.007(4) 0.020(4) 0.009(5)
F02B 0.070(6) 0.039(3) 0.062(5) -0.009(4) 0.015(4) 0.007(3)
Si7 0.0276(8) 0.0217(7) 0.0195(6) 0.0015(5) 0.0041(5) -0.0013(6)
C71 0.036(3) 0.028(3) 0.028(3) -0.0002(19) 0.002(2) -0.004(2)
C72 0.036(3) 0.026(3) 0.030(2) -0.0007(19) 0.002(2) -0.001(2)
C73 0.042(3) 0.030(3) 0.033(2) -0.0026(18) -0.001(2) -0.0015(19)
F103 0.051(2) 0.0424(19) 0.048(2) -0.0125(15) -0.0149(16) 0.0098(16)
F104 0.044(2) 0.0353(17) 0.048(2) -0.0087(14) 0.0119(15) -0.0121(14)
C74 0.051(3) 0.033(3) 0.028(2) -0.0007(18) -0.002(2) -0.003(2)
F105 0.078(3) 0.0369(18) 0.0301(17) 0.0051(14) 0.0080(16) -0.0006(16)
F106 0.058(2) 0.0451(19) 0.0360(18) -0.0104(15) -0.0121(16) 0.0057(16)
C75 0.038(3) 0.039(2) 0.025(2) -0.0023(19) 0.006(2) -0.0050(18)
F107 0.0367(18) 0.0410(18) 0.0442(19) -0.0064(15) 0.0087(14) -0.0094(14)
F108 0.072(3) 0.0435(19) 0.0237(15) -0.0008(13) 0.0120(15) 0.0007(17)
C76 0.039(3) 0.037(2) 0.024(2) -0.0032(18) -0.003(2) -0.0050(19)
F109 0.0406(18) 0.0381(18) 0.0449(19) 0.0000(15) -0.0008(15) -0.0062(14)
F110 0.064(2) 0.0399(18) 0.0222(15) -0.0014(13) 0.0034(14) -0.0004(16)
C77 0.047(3) 0.040(2) 0.030(2) -0.0078(18) -0.007(2) -0.002(2)
F111 0.0425(19) 0.049(2) 0.052(2) -0.0081(16) -0.0011(16) 0.0013(15)
F112 0.059(2) 0.0418(19) 0.0315(16) -0.0099(14) -0.0049(15) 0.0036(16)
C78 0.063(3) 0.041(3) 0.041(3) -0.0003(19) -0.014(2) 0.002(2)
F113 0.079(3) 0.047(2) 0.055(2) 0.0141(18) 0.0035(19) -0.0018(19)
F114 0.100(3) 0.053(2) 0.045(2) -0.0035(17) -0.032(2) 0.006(2)
C79 0.075(4) 0.044(3) 0.063(4) -0.007(2) -0.019(2) 0.007(3)
F115 0.070(3) 0.059(3) 0.098(3) -0.015(2) -0.006(2) 0.018(2)
F116 0.093(3) 0.040(2) 0.067(3) -0.0074(18) -0.025(2) 0.000(2)
C80 0.111(5) 0.047(3) 0.091(5) 0.003(3) -0.039(3) 0.016(4)
F117 0.145(5) 0.051(2) 0.131(5) -0.001(3) -0.042(4) 0.031(3)
F118 0.158(5) 0.063(3) 0.083(3) 0.028(3) -0.018(3) 0.008(3)
F119 0.143(4) 0.077(3) 0.128(5) 0.013(3) -0.080(4) 0.014(3)
Si8 0.0322(8) 0.0238(7) 0.0212(7) 0.0046(5) 0.0062(6) 0.0010(6)
C81 0.033(3) 0.029(2) 0.028(3) 0.006(2) 0.004(2) 0.004(2)
C82 0.029(3) 0.031(2) 0.032(3) 0.0030(19) 0.006(2) -0.0006(18)
C83 0.039(3) 0.037(2) 0.035(2) 0.004(2) 0.009(2) 0.0032(19)
F120 0.086(7) 0.065(5) 0.029(3) 0.010(3) 0.012(3) 0.035(4)
F121 0.056(4) 0.034(3) 0.082(8) 0.003(5) 0.038(4) -0.010(3)
C84 0.038(3) 0.030(2) 0.030(2) 0.0024(18) 0.008(2) -0.0039(17)
F122 0.052(6) 0.035(5) 0.035(2) 0.000(2) 0.003(3) 0.008(4)
F123 0.038(3) 0.034(3) 0.054(6) -0.005(4) 0.012(4) -0.007(3)
C85 0.045(2) 0.032(2) 0.036(2) 0.0022(18) 0.0063(19) -0.0010(17)
F124 0.060(6) 0.048(5) 0.040(3) 0.019(3) 0.017(3) 0.018(4)
F125 0.051(4) 0.032(3) 0.098(7) -0.001(6) -0.002(4) -0.006(3)
C86 0.054(4) 0.028(3) 0.033(4) 0.004(3) 0.010(3) 0.000(3)
F126 0.043(3) 0.040(3) 0.093(4) -0.014(3) 0.010(3) -0.002(2)
F127 0.109(7) 0.048(4) 0.044(3) 0.015(3) 0.039(3) 0.037(4)
C87 0.060(4) 0.030(3) 0.044(4) 0.000(3) -0.006(3) 0.003(3)
F128 0.045(5) 0.055(5) 0.085(4) 0.042(4) 0.024(3) 0.013(4)
F129 0.086(5) 0.036(3) 0.126(5) -0.033(4) -0.052(4) 0.018(3)
C88 0.066(4) 0.032(3) 0.042(4) 0.005(3) 0.007(3) 0.007(3)
F130 0.050(3) 0.056(4) 0.054(3) -0.009(3) 0.006(2) 0.016(3)
F131 0.092(6) 0.043(4) 0.050(4) 0.006(3) 0.027(4) 0.018(4)
C89 0.081(4) 0.036(3) 0.087(5) -0.007(3) -0.002(4) 0.014(3)
F132 0.098(6) 0.029(3) 0.233(9) 0.004(6) 0.055(7) 0.010(4)
F133 0.132(7) 0.075(5) 0.125(5) -0.056(4) -0.060(5) 0.045(5)
C90 0.085(5) 0.047(4) 0.078(5) -0.002(4) 0.001(4) 0.024(4)
F134 0.098(5) 0.075(5) 0.097(5) 0.011(4) 0.027(5) 0.038(4)
F135 0.121(7) 0.104(6) 0.067(4) 0.009(4) 0.011(4) 0.074(5)
F136 0.129(7) 0.054(4) 0.139(7) -0.023(5) -0.002(6) 0.044(4)
F20C 0.079(10) 0.091(13) 0.041(7) -0.022(6) -0.021(7) 0.062(8)
F21C 0.063(7) 0.039(6) 0.071(12) 0.035(7) 0.050(6) 0.025(4)
C84A 0.038(3) 0.030(2) 0.030(2) 0.0024(18) 0.008(2) -0.0039(17)
F22C 0.071(12) 0.029(6) 0.037(5) -0.002(4) -0.014(6) -0.010(7)
F23C 0.030(6) 0.028(5) 0.078(13) -0.004(8) 0.012(6) -0.003(5)
C85A 0.045(2) 0.032(2) 0.036(2) 0.0022(18) 0.0063(19) -0.0010(17)
F24C 0.067(10) 0.058(9) 0.025(4) 0.005(4) 0.005(5) 0.012(7)
F25C 0.053(5) 0.030(5) 0.052(8) 0.008(6) 0.023(5) 0.000(4)
C86A 0.046(5) 0.032(4) 0.028(4) 0.001(4) 0.004(4) -0.004(3)
F26C 0.058(6) 0.033(5) 0.063(7) 0.004(5) 0.027(5) -0.006(4)
F27C 0.049(6) 0.095(8) 0.031(4) -0.011(4) -0.010(4) 0.037(5)
C87A 0.062(6) 0.034(4) 0.037(5) 0.009(3) 0.006(3) 0.003(3)
F28C 0.089(7) 0.051(6) 0.048(5) -0.005(4) -0.016(5) 0.018(5)
F29C 0.086(9) 0.030(6) 0.100(10) 0.011(6) 0.041(7) 0.001(7)
C88A 0.075(6) 0.027(5) 0.046(5) 0.004(3) 0.007(4) -0.001(4)
F30C 0.088(9) 0.025(6) 0.036(6) -0.001(4) 0.019(5) 0.015(4)
F31C 0.075(7) 0.077(8) 0.082(8) -0.028(6) -0.010(5) 0.000(5)
C89A 0.076(6) 0.032(5) 0.061(6) 0.008(3) 0.007(4) 0.004(3)
F32C 0.083(7) 0.023(5) 0.032(4) 0.001(3) -0.006(4) 0.000(4)
F33C 0.076(6) 0.064(7) 0.082(8) 0.003(5) -0.001(5) -0.006(5)
C90A 0.072(7) 0.041(6) 0.072(6) 0.007(4) 0.016(5) 0.011(4)
F34C 0.111(9) 0.057(7) 0.098(10) -0.018(6) -0.003(7) -0.003(6)
F35C 0.111(9) 0.059(7) 0.075(8) 0.006(6) 0.005(7) 0.035(6)
F36C 0.105(9) 0.062(7) 0.097(8) 0.026(6) 0.048(7) 0.034(6)

loop_
_atom_type_symbol
_atom_type_description
_atom_type_scat_dispersion_real
_atom_type_scat_dispersion_imag
_atom_type_scat_source
C C 0.0033 0.0016 'International Tables Vol C Tables 4.2.6.8 and 6.1.1.4'
H H 0.0000 0.0000 'International Tables Vol C Tables 4.2.6.8 and 6.1.1.4'
O O 0.0106 0.0060 'International Tables Vol C Tables 4.2.6.8 and 6.1.1.4'
F F 0.0171 0.0103 'International Tables Vol C Tables 4.2.6.8 and 6.1.1.4'
Si Si 0.0817 0.0704 'International Tables Vol C Tables 4.2.6.8 and 6.1.1.4'

loop_
_geom_angle_atom_site_label_1
_geom_angle_atom_site_label_2
_geom_angle_atom_site_label_3
_geom_angle
Si1 O1 H1 116(5)
Si2 O2 Si1 143.4(2)
Si3 O3 Si2 145.7(2)
Si4 O4 Si3 144.6(2)
Si4 O5 Si1 158.5(3)
Si6 O6 Si5 143.6(3)
Si7 O7 Si6 146.6(2)
Si7 O8 Si8 145.7(2)
Si5 O9 Si8 146.6(3)
Si5 O10 Si2 155.2(3)
Si3 O11 Si6 148.0(2)
Si4 O12 Si7 153.6(2)
Si8 O13 H13 121(5)
O5 Si1 O1 109.6(2)
O5 Si1 O2 108.91(19)
O1 Si1 O2 110.8(2)
O5 Si1 C11 107.1(2)
O1 Si1 C11 111.5(2)
O2 Si1 C11 108.7(2)
C12 C11 Si1 111.1(3)
C12 C11 H11A 109.4
Si1 C11 H11A 109.4
C12 C11 H11B 109.4
Si1 C11 H11B 109.4
H11A C11 H11B 108.0
C13A C12 C13 7.9(10)
C13A C12 C11 112.3(8)
C13 C12 C11 111.8(5)
C13A C12 H12A 102.2
C13 C12 H12A 109.3
C11 C12 H12A 109.3
C13A C12 H12B 115.5
C13 C12 H12B 109.3
C11 C12 H12B 109.3
H12A C12 H12B 107.9
C13A C12 H12C 109.1
C13 C12 H12C 116.0
C11 C12 H12C 109.1
H12A C12 H12C 8.1
H12B C12 H12C 100.8
C13A C12 H12D 109.1
C13 C12 H12D 102.5
C11 C12 H12D 109.1
H12A C12 H12D 114.8
H12B C12 H12D 7.9
H12C C12 H12D 107.9
F1 C13 F2 107.0(6)
F1 C13 C12 111.1(6)
F2 C13 C12 110.5(6)
F1 C13 C14 106.1(6)
F2 C13 C14 107.1(6)
C12 C13 C14 114.6(6)
F3 C14 F4 107.3(7)
F3 C14 C15 108.1(7)
F4 C14 C15 108.6(6)
F3 C14 C13 107.3(6)
F4 C14 C13 107.9(6)
C15 C14 C13 117.2(5)
F6 C15 F5 108.2(6)
F6 C15 C16 108.1(6)
F5 C15 C16 108.6(6)
F6 C15 C14 108.5(6)
F5 C15 C14 108.1(6)
C16 C15 C14 115.2(5)
F8 C16 F7 108.1(6)
F8 C16 C15 109.2(6)
F7 C16 C15 107.9(6)
F8 C16 C17 108.5(6)
F7 C16 C17 107.8(6)
C15 C16 C17 115.1(5)
F10 C17 F9 109.1(7)
F10 C17 C18 108.9(5)
F9 C17 C18 107.9(7)
F10 C17 C16 108.5(6)
F9 C17 C16 107.9(6)
C18 C17 C16 114.5(5)
F12 C18 F11 108.4(7)
F12 C18 C17 108.5(7)
F11 C18 C17 109.1(6)
F12 C18 C19 108.4(7)
F11 C18 C19 108.2(6)
C17 C18 C19 114.1(6)
F13 C19 F14 108.6(7)
F13 C19 C20 108.4(6)
F14 C19 C20 107.2(6)
F13 C19 C18 108.9(6)
F14 C19 C18 109.1(6)
C20 C19 C18 114.5(6)
F15 C20 F17 109.0(8)
F15 C20 F16 107.9(7)
F17 C20 F16 108.1(8)
F15 C20 C19 110.5(7)
F17 C20 C19 111.7(7)
F16 C20 C19 109.5(7)
F1A C13A F2A 109.1(14)
F1A C13A C12 107.5(14)
F2A C13A C12 110.8(14)
F1A C13A C14A 108.5(14)
F2A C13A C14A 107.5(14)
C12 C13A C14A 113.4(11)
F3A C14A F4A 106.9(16)
F3A C14A C15A 109.9(15)
F4A C14A C15A 108.3(15)
F3A C14A C13A 109.3(15)
F4A C14A C13A 108.1(15)
C15A C14A C13A 114.0(11)
F6A C15A F5A 107.2(13)
F6A C15A C14A 109.7(12)
F5A C15A C14A 108.0(13)
F6A C15A C16A 109.1(12)
F5A C15A C16A 108.6(12)
C14A C15A C16A 114.0(11)
F7A C16A F8A 108.5(13)
F7A C16A C15A 108.9(11)
F8A C16A C15A 107.6(11)
F7A C16A C17A 108.4(12)
F8A C16A C17A 109.2(11)
C15A C16A C17A 114.1(11)
F10A C17A F9A 106.9(17)
F10A C17A C18A 109.3(11)
F9A C17A C18A 109.0(15)
F10A C17A C16A 108.4(11)
F9A C17A C16A 108.3(15)
C18A C17A C16A 114.7(10)
F12A C18A F11A 106.7(17)
F12A C18A C17A 109.3(16)
F11A C18A C17A 108.6(11)
F12A C18A C19A 109.2(16)
F11A C18A C19A 108.0(12)
C17A C18A C19A 114.7(11)
F13A C19A F14A 107.8(15)
F13A C19A C18A 109.6(12)
F14A C19A C18A 109.2(12)
F13A C19A C20A 106.8(12)
F14A C19A C20A 105.8(11)
C18A C19A C20A 117.2(11)
F16A C20A F15A 112.4(16)
F16A C20A F17A 107.3(15)
F15A C20A F17A 108.8(16)
F16A C20A C19A 109.7(13)
F15A C20A C19A 109.3(14)
F17A C20A C19A 109.2(13)
O2 Si2 O10 106.5(2)
O2 Si2 O3 109.6(2)
O10 Si2 O3 108.62(19)
O2 Si2 C21 113.0(2)
O10 Si2 C21 108.4(2)
O3 Si2 C21 110.6(2)
C22B C21 C22A 50.5(13)
C22B C21 C22 2.9(12)
C22A C21 C22 53.4(8)
C22B C21 Si2 118.5(16)
C22A C21 Si2 117.0(8)
C22 C21 Si2 118.1(6)
C22B C21 H21A 105.1
C22A C21 H21A 57.1
C22 C21 H21A 107.8
Si2 C21 H21A 107.8
C22B C21 H21B 110.0
C22A C21 H21B 135.1
C22 C21 H21B 107.8
Si2 C21 H21B 107.8
H21A C21 H21B 107.1
C22B C21 H21C 133.5
C22A C21 H21C 108.0
C22 C21 H21C 133.7
Si2 C21 H21C 108.0
H21A C21 H21C 57.4
H21B C21 H21C 51.8
C22B C21 H21D 59.5
C22A C21 H21D 108.0
C22 C21 H21D 56.7
Si2 C21 H21D 108.0
H21A C21 H21D 144.0
H21B C21 H21D 57.8
H21C C21 H21D 107.3
C22B C21 H21E 107.7
C22A C21 H21E 60.1
C22 C21 H21E 110.3
Si2 C21 H21E 107.7
H21A C21 H21E 3.2
H21B C21 H21E 104.3
H21C C21 H21E 54.3
H21D C21 H21E 143.6
C22B C21 H21F 107.7
C22A C21 H21F 135.3
C22 C21 H21F 105.4
Si2 C21 H21F 107.7
H21A C21 H21F 109.9
H21B C21 H21F 3.1
H21C C21 H21F 54.9
H21D C21 H21F 54.8
H21E C21 H21F 107.1
C23 C22 C21 114.0(7)
C23 C22 H22A 108.8
C21 C22 H22A 108.8
C23 C22 H22B 108.8
C21 C22 H22B 108.8
H22A C22 H22B 107.6
F18 C23 F19 106.8(7)
F18 C23 C22 109.4(7)
F19 C23 C22 109.3(8)
F18 C23 C24 107.5(7)
F19 C23 C24 107.9(6)
C22 C23 C24 115.5(7)
F20 C24 F21 107.2(7)
F20 C24 C23 109.1(7)
F21 C24 C23 107.8(6)
F20 C24 C25 107.8(6)
F21 C24 C25 108.3(6)
C23 C24 C25 116.3(6)
F23 C25 F22 108.1(8)
F23 C25 C26 109.0(7)
F22 C25 C26 108.1(6)
F23 C25 C24 108.8(7)
F22 C25 C24 107.4(6)
C26 C25 C24 115.2(6)
F25 C26 F24 108.3(7)
F25 C26 C25 108.6(7)
F24 C26 C25 108.0(6)
F25 C26 C27 108.5(7)
F24 C26 C27 108.3(6)
C25 C26 C27 115.0(6)
F27 C27 F26 107.4(7)
F27 C27 C28 109.3(7)
F26 C27 C28 108.7(7)
F27 C27 C26 108.4(6)
F26 C27 C26 108.3(7)
C28 C27 C26 114.5(6)
F29 C28 F28 107.4(10)
F29 C28 C27 108.7(8)
F28 C28 C27 108.8(7)
F29 C28 C29 108.3(8)
F28 C28 C29 108.3(7)
C27 C28 C29 115.0(7)
F30 C29 F31 107.8(8)
F30 C29 C30 108.8(7)
F31 C29 C30 107.2(7)
F30 C29 C28 109.7(7)
F31 C29 C28 108.1(7)
C30 C29 C28 115.0(7)
F32 C30 F33 108.2(9)
F32 C30 F34 108.1(10)
F33 C30 F34 109.3(9)
F32 C30 C29 110.0(9)
F33 C30 C29 109.9(8)
F34 C30 C29 111.2(8)
C23A C22A C21 114.8(10)
C23A C22A H22C 108.6
C21 C22A H22C 108.6
C23A C22A H22D 108.6
C21 C22A H22D 108.6
H22C C22A H22D 107.5
F18A C23A F19A 105.6(14)
F18A C23A C22A 110.9(12)
F19A C23A C22A 109.9(14)
F18A C23A C24A 106.8(11)
F19A C23A C24A 108.5(13)
C22A C23A C24A 114.7(10)
F20A C24A F21A 107.5(12)
F20A C24A C25A 108.7(10)
F21A C24A C25A 107.9(10)
F20A C24A C23A 107.0(10)
F21A C24A C23A 107.9(11)
C25A C24A C23A 117.5(10)
F22A C25A F23A 109.2(13)
F22A C25A C24A 109.3(11)
F23A C25A C24A 108.2(11)
F22A C25A C26A 107.9(11)
F23A C25A C26A 107.7(11)
C24A C25A C26A 114.4(9)
F25A C26A F24A 106.3(13)
F25A C26A C27A 108.5(11)
F24A C26A C27A 108.0(11)
F25A C26A C25A 109.7(11)
F24A C26A C25A 108.8(11)
C27A C26A C25A 115.2(10)
F27A C27A F26A 109.7(13)
F27A C27A C26A 109.0(11)
F26A C27A C26A 107.7(12)
F27A C27A C28A 108.4(11)
F26A C27A C28A 107.1(12)
C26A C27A C28A 114.8(10)
F29A C28A F28A 107.4(16)
F29A C28A C27A 108.0(15)
F28A C28A C27A 109.6(11)
F29A C28A C29A 108.0(15)
F28A C28A C29A 108.2(11)
C27A C28A C29A 115.4(10)
F30A C29A F31A 110.1(15)
F30A C29A C28A 109.1(11)
F31A C29A C28A 108.2(12)
F30A C29A C30A 106.9(12)
F31A C29A C30A 106.4(12)
C28A C29A C30A 116.1(12)
F32A C30A F33A 108.8(16)
F32A C30A F34A 109.3(15)
F33A C30A F34A 108.9(15)
F32A C30A C29A 109.8(15)
F33A C30A C29A 109.2(15)
F34A C30A C29A 110.8(13)
C23B C22B C21 109.9(13)
C23B C22B H22E 109.7
C21 C22B H22E 109.7
C23B C22B H22F 109.7
C21 C22B H22F 109.7
H22E C22B H22F 108.2
F18B C23B F19B 108.2(17)
F18B C23B C22B 109.5(17)
F19B C23B C22B 112.8(16)
F18B C23B C24B 107.7(17)
F19B C23B C24B 109.2(14)
C22B C23B C24B 109.4(12)
F21B C24B F20B 108.0(15)
F21B C24B C25B 109.5(13)
F20B C24B C25B 109.6(13)
F21B C24B C23B 107.9(13)
F20B C24B C23B 106.7(13)
C25B C24B C23B 115.0(12)
F23B C25B F22B 108.8(18)
F23B C25B C24B 108.4(16)
F22B C25B C24B 107.4(14)
F23B C25B C26B 109.2(16)
F22B C25B C26B 108.8(14)
C24B C25B C26B 114.1(11)
F24B C26B F25B 106.9(17)
F24B C26B C27B 109.6(16)
F25B C26B C27B 108.4(14)
F24B C26B C25B 108.3(15)
F25B C26B C25B 108.2(13)
C27B C26B C25B 115.1(12)
F27B C27B F26B 105.9(16)
F27B C27B C26B 109.3(14)
F26B C27B C26B 109.2(13)
F27B C27B C28B 110.2(15)
F26B C27B C28B 106.5(13)
C26B C27B C28B 115.2(12)
F29B C28B F28B 105.7(18)
F29B C28B C29B 110.6(14)
F28B C28B C29B 107.5(17)
F29B C28B C27B 109.3(13)
F28B C28B C27B 107.2(17)
C29B C28B C27B 116.1(12)
F30B C29B F31B 107.9(17)
F30B C29B C28B 108.9(14)
F31B C29B C28B 109.0(14)
F30B C29B C30B 107.8(14)
F31B C29B C30B 106.8(14)
C28B C29B C30B 116.2(13)
F32B C30B F33B 109.0(19)
F32B C30B F34B 110.3(18)
F33B C30B F34B 106.8(18)
F32B C30B C29B 110.6(15)
F33B C30B C29B 110.0(18)
F34B C30B C29B 110.1(15)
O11 Si3 O4 108.81(19)
O11 Si3 O3 109.3(2)
O4 Si3 O3 109.6(2)
O11 Si3 C31 111.3(2)
O4 Si3 C31 109.4(2)
O3 Si3 C31 108.5(2)
C32 C31 Si3 112.6(3)
C32 C31 H31A 109.1
Si3 C31 H31A 109.1
C32 C31 H31B 109.1
Si3 C31 H31B 109.1
H31A C31 H31B 107.8
C33 C32 C31 112.4(4)
C33 C32 H32A 109.1
C31 C32 H32A 109.1
C33 C32 H32B 109.1
C31 C32 H32B 109.1
H32A C32 H32B 107.8
F35 C33 F36 106.3(4)
F35 C33 C32 110.6(4)
F36 C33 C32 110.1(4)
F35 C33 C34 107.7(4)
F36 C33 C34 107.3(4)
C32 C33 C34 114.4(4)
F37 C34 F38 107.7(4)
F37 C34 C33 108.5(4)
F38 C34 C33 107.6(4)
F37 C34 C35 107.7(4)
F38 C34 C35 108.5(4)
C33 C34 C35 116.5(4)
F40 C35 F39 107.7(4)
F40 C35 C36 108.3(4)
F39 C35 C36 108.5(4)
F40 C35 C34 109.1(4)
F39 C35 C34 107.6(4)
C36 C35 C34 115.4(4)
F41 C36 F42 107.3(5)
F41 C36 C35 109.0(4)
F42 C36 C35 108.0(4)
F41 C36 C37 108.3(4)
F42 C36 C37 109.1(4)
C35 C36 C37 115.0(4)
F43 C37 F44A 99(3)
F43 C37 F43A 10(3)
F44A C37 F43A 108.9(17)
F43 C37 F44 109.3(8)
F44A C37 F44 10(3)
F43A C37 F44 119(3)
F43 C37 C38 109.4(8)
F44A C37 C38 111.9(16)
F43A C37 C38 103.8(17)
F44 C37 C38 105.6(7)
F43 C37 C38A 110.9(10)
F44A C37 C38A 110.8(15)
F43A C37 C38A 105.5(15)
F44 C37 C38A 104.4(10)
C38 C37 C38A 1.7(8)
F43 C37 C36 109.7(7)
F44A C37 C36 109.8(15)
F43A C37 C36 106.0(15)
F44 C37 C36 106.8(7)
C38 C37 C36 115.8(5)
C38A C37 C36 115.4(7)
F45 C38 F46 109.4(8)
F45 C38 C37 109.2(6)
F46 C38 C37 106.3(7)
F45 C38 C39 108.7(7)
F46 C38 C39 108.0(6)
C37 C38 C39 115.1(6)
F48 C39 F47 107.3(8)
F48 C39 C40 107.1(7)
F47 C39 C40 107.8(8)
F48 C39 C38 108.9(6)
F47 C39 C38 110.3(8)
C40 C39 C38 115.1(7)
F50 C40 F51 111.3(10)
F50 C40 F49 109.5(10)
F51 C40 F49 107.7(9)
F50 C40 C39 109.9(9)
F51 C40 C39 109.0(8)
F49 C40 C39 109.4(8)
F45A C38A F46A 107.6(13)
F45A C38A C37 105.3(11)
F46A C38A C37 111.5(11)
F45A C38A C39A 109.8(11)
F46A C38A C39A 105.9(11)
C37 C38A C39A 116.4(10)
F47A C39A F48A 109.2(15)
F47A C39A C40A 107.7(14)
F48A C39A C40A 107.3(11)
F47A C39A C38A 109.5(15)
F48A C39A C38A 108.3(10)
C40A C39A C38A 114.8(11)
F49A C40A F50A 112.7(16)
F49A C40A F51A 107.4(13)
F50A C40A F51A 106.5(16)
F49A C40A C39A 110.3(12)
F50A C40A C39A 108.7(14)
F51A C40A C39A 111.1(14)
O12 Si4 O5 108.37(19)
O12 Si4 O4 110.6(2)
O5 Si4 O4 108.6(2)
O12 Si4 C41 109.8(2)
O5 Si4 C41 109.3(2)
O4 Si4 C41 110.0(2)
C42 C41 Si4 112.9(4)
C42 C41 H41A 109.0
Si4 C41 H41A 109.0
C42 C41 H41B 109.0
Si4 C41 H41B 109.0
H41A C41 H41B 107.8
C43 C42 C43A 7.0(12)
C43 C42 C41 111.9(5)
C43A C42 C41 114.9(8)
C43 C42 H42A 109.2
C43A C42 H42A 112.9
C41 C42 H42A 109.2
C43 C42 H42B 109.2
C43A C42 H42B 102.3
C41 C42 H42B 109.2
H42A C42 H42B 107.9
C43 C42 H42C 104.5
C43A C42 H42C 108.6
C41 C42 H42C 108.6
H42A C42 H42C 6.0
H42B C42 H42C 113.4
C43 C42 H42D 115.5
C43A C42 H42D 108.6
C41 C42 H42D 108.6
H42A C42 H42D 101.9
H42B C42 H42D 7.1
H42C C42 H42D 107.5
F53 C43 F52 105.6(6)
F53 C43 C42 111.8(6)
F52 C43 C42 110.4(6)
F53 C43 C44 108.0(6)
F52 C43 C44 104.1(6)
C42 C43 C44 116.2(6)
F54 C44 F55 108.4(6)
F54 C44 C45 108.8(6)
F55 C44 C45 107.7(6)
F54 C44 C43 109.2(6)
F55 C44 C43 106.0(6)
C45 C44 C43 116.5(6)
F57 C45 F56 108.2(6)
F57 C45 C46 109.0(5)
F56 C45 C46 108.6(6)
F57 C45 C44 108.9(5)
F56 C45 C44 108.1(6)
C46 C45 C44 113.9(5)
F59 C46 F58 107.8(6)
F59 C46 C47 108.5(5)
F58 C46 C47 108.1(5)
F59 C46 C45 107.9(5)
F58 C46 C45 108.2(5)
C47 C46 C45 116.1(5)
F61 C47 F60 108.6(5)
F61 C47 C46 108.4(5)
F60 C47 C46 107.8(5)
F61 C47 C48 109.1(5)
F60 C47 C48 108.5(5)
C46 C47 C48 114.3(5)
F62 C48 F63 108.4(6)
F62 C48 C47 108.2(5)
F63 C48 C47 108.5(6)
F62 C48 C49 108.0(5)
F63 C48 C49 108.8(6)
C47 C48 C49 114.8(5)
F64 C49 F65 108.8(6)
F64 C49 C50 107.4(6)
F65 C49 C50 107.4(6)
F64 C49 C48 109.7(5)
F65 C49 C48 108.2(5)
C50 C49 C48 115.1(6)
F67 C50 F66 110.2(7)
F67 C50 F68 107.8(8)
F66 C50 F68 107.5(7)
F67 C50 C49 111.2(7)
F66 C50 C49 109.6(7)
F68 C50 C49 110.5(6)
F52A C43A F53A 105.1(16)
F52A C43A C42 108.4(16)
F53A C43A C42 108.7(16)
F52A C43A C44A 103.8(16)
F53A C43A C44A 107.0(16)
C42 C43A C44A 122.6(14)
F55A C44A F54A 106.5(15)
F55A C44A C45A 109.6(16)
F54A C44A C45A 104.5(15)
F55A C44A C43A 109.3(15)
F54A C44A C43A 104.5(15)
C45A C44A C43A 121.3(13)
F56A C45A F57A 107.2(15)
F56A C45A C46A 108.0(15)
F57A C45A C46A 108.6(13)
F56A C45A C44A 107.6(15)
F57A C45A C44A 104.5(13)
C46A C45A C44A 120.2(13)
F58A C46A F59A 106.4(14)
F58A C46A C45A 109.2(12)
F59A C46A C45A 109.1(12)
F58A C46A C47A 107.7(12)
F59A C46A C47A 106.8(12)
C45A C46A C47A 117.1(11)
F61A C47A F60A 107.8(15)
F61A C47A C48A 107.3(12)
F60A C47A C48A 107.7(12)
F61A C47A C46A 108.2(12)
F60A C47A C46A 107.4(13)
C48A C47A C46A 118.1(11)
F63A C48A F62A 106.6(17)
F63A C48A C47A 108.7(14)
F62A C48A C47A 110.0(12)
F63A C48A C49A 108.3(15)
F62A C48A C49A 107.2(12)
C47A C48A C49A 115.6(10)
F64A C49A F65A 107.3(15)
F64A C49A C50A 109.5(12)
F65A C49A C50A 105.6(12)
F64A C49A C48A 110.0(12)
F65A C49A C48A 106.9(12)
C50A C49A C48A 117.1(11)
F67A C50A F68A 106.2(16)
F67A C50A F66A 110.6(16)
F68A C50A F66A 108.2(16)
F67A C50A C49A 109.3(13)
F68A C50A C49A 112.6(14)
F66A C50A C49A 110.0(13)
O10 Si5 O9 108.1(2)
O10 Si5 O6 110.0(2)
O9 Si5 O6 109.14(19)
O10 Si5 C51 112.7(2)
O9 Si5 C51 106.9(2)
O6 Si5 C51 109.9(2)
C52A C51 C52 15.5(10)
C52A C51 Si5 113.8(6)
C52 C51 Si5 110.7(5)
C52A C51 H51A 94.6
C52 C51 H51A 109.5
Si5 C51 H51A 109.5
C52A C51 H51B 119.9
C52 C51 H51B 109.5
Si5 C51 H51B 109.5
H51A C51 H51B 108.1
C52A C51 H51C 108.8
C52 C51 H51C 122.9
Si5 C51 H51C 108.8
H51A C51 H51C 16.1
H51B C51 H51C 93.9
C52A C51 H51D 108.8
C52 C51 H51D 96.7
Si5 C51 H51D 108.8
H51A C51 H51D 120.9
H51B C51 H51D 14.9
H51C C51 H51D 107.7
C53 C52 C51 115.3(8)
C53 C52 H52A 108.5
C51 C52 H52A 108.5
C53 C52 H52B 108.5
C51 C52 H52B 108.5
H52A C52 H52B 107.5
F69 C53 F70 105.3(10)
F69 C53 C52 110.9(9)
F70 C53 C52 108.7(10)
F69 C53 C54 107.7(7)
F70 C53 C54 104.0(9)
C52 C53 C54 119.2(8)
F71 C54 F72 107.8(7)
F71 C54 C55 106.9(7)
F72 C54 C55 107.0(7)
F71 C54 C53 108.1(7)
F72 C54 C53 108.5(7)
C55 C54 C53 118.0(7)
F74 C55 F73 105.8(7)
F74 C55 C56 109.0(7)
F73 C55 C56 109.2(7)
F74 C55 C54 107.9(7)
F73 C55 C54 107.8(7)
C56 C55 C54 116.6(7)
F75 C56 F76 108.5(9)
F75 C56 C55 108.8(7)
F76 C56 C55 107.4(8)
F75 C56 C57 109.0(8)
F76 C56 C57 108.3(10)
C55 C56 C57 114.7(7)
F78 C57 F77 107.1(8)
F78 C57 C58 107.6(7)
F77 C57 C58 104.5(7)
F78 C57 C56 108.9(7)
F77 C57 C56 108.3(7)
C58 C57 C56 119.7(7)
F80 C58 F79 106.2(8)
F80 C58 C59 107.3(8)
F79 C58 C59 106.7(8)
F80 C58 C57 109.5(8)
F79 C58 C57 109.6(8)
C59 C58 C57 117.0(8)
F81 C59 F82 106.5(9)
F81 C59 C58 110.3(8)
F82 C59 C58 106.6(8)
F81 C59 C60 108.6(9)
F82 C59 C60 109.9(8)
C58 C59 C60 114.6(8)
F84 C60 F83 107.3(11)
F84 C60 F85 109.2(11)
F83 C60 F85 108.1(11)
F84 C60 C59 108.6(9)
F83 C60 C59 111.8(10)
F85 C60 C59 111.6(10)
C53A C52A C51 109.8(9)
C53A C52A H52C 109.7
C51 C52A H52C 109.7
C53A C52A H52D 109.7
C51 C52A H52D 109.7
H52C C52A H52D 108.2
F69A C53A F70A 107.6(11)
F69A C53A C52A 111.1(9)
F70A C53A C52A 109.9(11)
F69A C53A C54A 106.1(8)
F70A C53A C54A 108.6(9)
C52A C53A C54A 113.3(8)
F72A C54A F71A 109.5(8)
F72A C54A C53A 106.7(8)
F71A C54A C53A 108.0(8)
F72A C54A C55A 108.4(7)
F71A C54A C55A 107.3(7)
C53A C54A C55A 116.8(7)
F74A C55A F73A 108.8(8)
F74A C55A C54A 111.2(7)
F73A C55A C54A 108.4(7)
F74A C55A C56A 108.0(8)
F73A C55A C56A 107.0(7)
C54A C55A C56A 113.2(7)
F76A C56A F75A 106.2(10)
F76A C56A C57A 107.6(8)
F75A C56A C57A 107.9(8)
F76A C56A C55A 109.8(9)
F75A C56A C55A 108.3(8)
C57A C56A C55A 116.6(7)
F78A C57A F77A 107.8(8)
F78A C57A C56A 108.0(7)
F77A C57A C56A 107.7(7)
F78A C57A C58A 109.2(7)
F77A C57A C58A 107.2(7)
C56A C57A C58A 116.7(7)
F80A C58A F79A 108.5(9)
F80A C58A C59A 108.2(8)
F79A C58A C59A 107.6(8)
F80A C58A C57A 107.4(8)
F79A C58A C57A 107.9(7)
C59A C58A C57A 116.9(8)
F81A C59A F82A 107.9(10)
F81A C59A C58A 108.2(8)
F82A C59A C58A 107.7(9)
F81A C59A C60A 108.5(9)
F82A C59A C60A 107.2(9)
C58A C59A C60A 117.1(9)
F83A C60A F84A 108.9(12)
F83A C60A F85A 110.3(11)
F84A C60A F85A 109.4(11)
F83A C60A C59A 110.4(10)
F84A C60A C59A 108.4(9)
F85A C60A C59A 109.4(9)
O11 Si6 O6 109.71(19)
O11 Si6 O7 108.87(19)
O6 Si6 O7 109.15(19)
O11 Si6 C61 107.7(2)
O6 Si6 C61 109.3(2)
O7 Si6 C61 112.0(2)
C62 C61 Si6 118.5(4)
C62 C61 H61A 107.7
Si6 C61 H61A 107.7
C62 C61 H61B 107.7
Si6 C61 H61B 107.7
H61A C61 H61B 107.1
C63 C62 C61 113.9(4)
C63 C62 H62A 108.8
C61 C62 H62A 108.8
C63 C62 H62B 108.8
C61 C62 H62B 108.8
H62A C62 H62B 107.7
F87 C63 F86 106.6(4)
F87 C63 C62 111.5(4)
F86 C63 C62 110.9(4)
F87 C63 C64 107.4(4)
F86 C63 C64 106.7(4)
C62 C63 C64 113.3(4)
F88 C64 F89 108.1(4)
F88 C64 C65 109.0(4)
F89 C64 C65 106.9(4)
F88 C64 C63 107.7(4)
F89 C64 C63 107.8(4)
C65 C64 C63 117.1(4)
F91 C65 F90 107.3(5)
F91 C65 C64 109.3(4)
F90 C65 C64 108.3(4)
F91 C65 C66 108.3(4)
F90 C65 C66 108.7(4)
C64 C65 C66 114.8(4)
F92 C66 F93 109.6(5)
F92 C66 C67 107.4(5)
F93 C66 C67 107.3(4)
F92 C66 C65 108.5(5)
F93 C66 C65 107.8(4)
C67 C66 C65 116.2(5)
F95A C67 F94 64.8(6)
F95A C67 F94A 109.8(7)
F94 C67 F94A 45.3(5)
F95A C67 F95 31.7(5)
F94 C67 F95 96.0(6)
F94A C67 F95 141.3(6)
F95A C67 C66 112.6(6)
F94 C67 C66 119.3(5)
F94A C67 C66 97.6(5)
F95 C67 C66 102.5(5)
F95A C67 C68 121.1(7)
F94 C67 C68 118.7(6)
F94A C67 C68 99.6(6)
F95 C67 C68 102.6(6)
C66 C67 C68 112.6(5)
F95A C67 C68A 113.2(7)
F94 C67 C68A 111.4(6)
F94A C67 C68A 98.5(6)
F95 C67 C68A 98.2(6)
C66 C67 C68A 122.0(6)
C68 C67 C68A 9.5(6)
F97 C68 F96 105.8(9)
F97 C68 C67 104.2(7)
F96 C68 C67 116.1(7)
F97 C68 C69 108.0(7)
F96 C68 C69 107.4(7)
C67 C68 C69 114.6(7)
F98 C69 F99 106.7(9)
F98 C69 C68 109.7(8)
F99 C69 C68 108.1(7)
F98 C69 C70 107.8(9)
F99 C69 C70 106.2(7)
C68 C69 C70 117.7(7)
F100 C70 F102 109.4(11)
F100 C70 F101 109.3(10)
F102 C70 F101 107.9(9)
F100 C70 C69 110.0(10)
F102 C70 C69 110.9(8)
F101 C70 C69 109.3(8)
F97A C68A F96A 109.4(10)
F97A C68A C67 108.1(8)
F96A C68A C67 97.5(7)
F97A C68A C69A 109.6(8)
F96A C68A C69A 108.7(8)
C67 C68A C69A 122.5(8)
F98A C69A F99A 107.7(9)
F98A C69A C68A 110.5(9)
F99A C69A C68A 109.5(8)
F98A C69A C70A 107.5(10)
F99A C69A C70A 107.2(8)
C68A C69A C70A 114.2(8)
F01B C70A F00B 110.3(11)
F01B C70A F02B 107.5(10)
F00B C70A F02B 107.1(11)
F01B C70A C69A 111.6(9)
F00B C70A C69A 110.0(11)
F02B C70A C69A 110.2(9)
O7 Si7 O12 109.29(19)
O7 Si7 O8 110.3(2)
O12 Si7 O8 107.52(19)
O7 Si7 C71 109.8(2)
O12 Si7 C71 109.7(2)
O8 Si7 C71 110.1(2)
C72 C71 Si7 115.6(4)
C72 C71 H71A 108.4
Si7 C71 H71A 108.4
C72 C71 H71B 108.4
Si7 C71 H71B 108.4
H71A C71 H71B 107.4
C73 C72 C71 111.1(4)
C73 C72 H72A 109.4
C71 C72 H72A 109.4
C73 C72 H72B 109.4
C71 C72 H72B 109.4
H72A C72 H72B 108.0
F104 C73 F103 106.8(4)
F104 C73 C72 111.1(4)
F103 C73 C72 109.8(4)
F104 C73 C74 107.1(4)
F103 C73 C74 104.1(4)
C72 C73 C74 117.2(4)
F106 C74 F105 106.9(4)
F106 C74 C75 107.7(4)
F105 C74 C75 105.7(4)
F106 C74 C73 108.6(4)
F105 C74 C73 107.7(4)
C75 C74 C73 119.7(4)
F107 C75 F108 108.2(4)
F107 C75 C76 109.2(4)
F108 C75 C76 107.4(4)
F107 C75 C74 107.6(4)
F108 C75 C74 105.9(4)
C76 C75 C74 118.1(4)
F109 C76 F110 109.1(4)
F109 C76 C75 109.2(4)
F110 C76 C75 107.7(4)
F109 C76 C77 108.0(4)
F110 C76 C77 108.4(4)
C75 C76 C77 114.3(4)
F112 C77 F111 108.0(4)
F112 C77 C78 109.0(4)
F111 C77 C78 108.7(5)
F112 C77 C76 108.7(4)
F111 C77 C76 108.4(4)
C78 C77 C76 113.9(4)
F113 C78 F114 108.2(5)
F113 C78 C79 107.6(5)
F114 C78 C79 108.3(5)
F113 C78 C77 108.8(5)
F114 C78 C77 108.4(5)
C79 C78 C77 115.4(5)
F116 C79 F115 108.1(6)
F116 C79 C78 109.0(5)
F115 C79 C78 107.9(5)
F116 C79 C80 107.3(5)
F115 C79 C80 109.4(6)
C78 C79 C80 114.8(5)
F119 C80 F118 110.3(8)
F119 C80 F117 109.0(7)
F118 C80 F117 109.5(7)
F119 C80 C79 109.8(6)
F118 C80 C79 110.1(6)
F117 C80 C79 108.2(6)
O9 Si8 O8 108.13(19)
O9 Si8 O13 109.5(2)
O8 Si8 O13 110.8(2)
O9 Si8 C81 109.0(2)
O8 Si8 C81 110.4(2)
O13 Si8 C81 109.0(2)
C82 C81 Si8 116.3(3)
C82 C81 H81A 108.2
Si8 C81 H81A 108.2
C82 C81 H81B 108.2
Si8 C81 H81B 108.2
H81A C81 H81B 107.4
C83 C82 C81 110.1(4)
C83 C82 H82A 109.6
C81 C82 H82A 109.6
C83 C82 H82B 109.6
C81 C82 H82B 109.6
H82A C82 H82B 108.2
F21C C83 F120 86.4(11)
F21C C83 F121 20.9(12)
F120 C83 F121 107.3(7)
F21C C83 F20C 107.2(11)
F120 C83 F20C 20.8(12)
F121 C83 F20C 128.0(12)
F21C C83 C82 114.5(10)
F120 C83 C82 113.8(7)
F121 C83 C82 106.3(7)
F20C C83 C82 103.7(10)
F21C C83 C84A 110.2(10)
F120 C83 C84A 113.2(10)
F121 C83 C84A 99.2(9)
F20C C83 C84A 105.0(10)
C82 C83 C84A 115.3(6)
F21C C83 C84 113.5(11)
F120 C83 C84 108.4(8)
F121 C83 C84 103.8(7)
F20C C83 C84 99.5(11)
C82 C83 C84 116.2(5)
C84A C83 C84 5.7(10)
F123 C84 F122 108.1(7)
F123 C84 C85 109.0(9)
F122 C84 C85 108.2(8)
F123 C84 C83 106.7(8)
F122 C84 C83 108.3(8)
C85 C84 C83 116.3(7)
F125 C85 F124 108.0(8)
F125 C85 C86 107.7(7)
F124 C85 C86 107.9(8)
F125 C85 C84 109.6(8)
F124 C85 C84 110.0(8)
C86 C85 C84 113.5(7)
F127 C86 F126 106.4(8)
F127 C86 C87 109.6(7)
F126 C86 C87 107.7(7)
F127 C86 C85 109.7(7)
F126 C86 C85 107.5(7)
C87 C86 C85 115.5(7)
F129 C87 F128 110.2(8)
F129 C87 C88 109.2(7)
F128 C87 C88 107.9(7)
F129 C87 C86 109.1(7)
F128 C87 C86 107.4(7)
C88 C87 C86 113.0(7)
F130 C88 F131 104.0(7)
F130 C88 C87 109.9(7)
F131 C88 C87 109.5(7)
F130 C88 C89 108.6(7)
F131 C88 C89 107.6(7)
C87 C88 C89 116.5(7)
F132 C89 F133 108.4(10)
F132 C89 C90 109.4(8)
F133 C89 C90 105.5(8)
F132 C89 C88 109.0(8)
F133 C89 C88 107.0(7)
C90 C89 C88 117.2(8)
F135 C90 F134 107.8(9)
F135 C90 F136 109.2(9)
F134 C90 F136 107.9(9)
F135 C90 C89 111.6(8)
F134 C90 C89 109.8(8)
F136 C90 C89 110.4(9)
F23C C84A F22C 108.6(12)
F23C C84A C83 109.0(13)
F22C C84A C83 106.0(13)
F23C C84A C85A 109.4(13)
F22C C84A C85A 109.0(13)
C83 C84A C85A 114.7(9)
F24C C85A F25C 110.1(11)
F24C C85A C86A 108.1(11)
F25C C85A C86A 108.8(10)
F24C C85A C84A 108.3(12)
F25C C85A C84A 106.8(11)
C86A C85A C84A 114.7(9)
F26C C86A F27C 107.9(11)
F26C C86A C87A 106.0(9)
F27C C86A C87A 110.3(9)
F26C C86A C85A 107.7(10)
F27C C86A C85A 108.9(9)
C87A C86A C85A 115.8(9)
F29C C87A F28C 107.8(11)
F29C C87A C88A 108.4(11)
F28C C87A C88A 105.8(9)
F29C C87A C86A 110.0(11)
F28C C87A C86A 107.0(9)
C88A C87A C86A 117.3(9)
F30C C88A F31C 102.6(10)
F30C C88A C89A 110.6(10)
F31C C88A C89A 107.6(10)
F30C C88A C87A 110.0(9)
F31C C88A C87A 108.8(10)
C89A C88A C87A 116.3(9)
F32C C89A C88A 107.8(9)
F32C C89A C90A 109.7(9)
C88A C89A C90A 116.0(9)
F32C C89A F33C 110.4(10)
C88A C89A F33C 108.5(10)
C90A C89A F33C 104.3(10)
F36C C90A F35C 110.4(12)
F36C C90A F34C 109.1(13)
F35C C90A F34C 106.3(12)
F36C C90A C89A 109.1(10)
F35C C90A C89A 109.9(11)
F34C C90A C89A 111.9(11)

loop_
_geom_bond_atom_site_label_1
_geom_bond_atom_site_label_2
_geom_bond_distance
O1 Si1 1.624(4)
O1 H1 0.833(18)
O2 Si2 1.611(4)
O2 Si1 1.627(4)
O3 Si3 1.622(4)
O3 Si2 1.625(4)
O4 Si4 1.617(4)
O4 Si3 1.621(4)
O5 Si4 1.609(4)
O5 Si1 1.620(4)
O6 Si6 1.621(4)
O6 Si5 1.623(3)
O7 Si7 1.614(4)
O7 Si6 1.624(4)
O8 Si7 1.619(4)
O8 Si8 1.623(4)
O9 Si5 1.613(4)
O9 Si8 1.621(4)
O10 Si5 1.609(4)
O10 Si2 1.621(4)
O11 Si3 1.612(4)
O11 Si6 1.619(4)
O12 Si4 1.609(4)
O12 Si7 1.617(4)
O13 Si8 1.625(4)
O13 H13 0.832(18)
Si1 C11 1.839(5)
C11 C12 1.539(6)
C11 H11A 0.9900
C11 H11B 0.9900
C12 C13A 1.488(12)
C12 C13 1.510(8)
C12 H12A 0.9900
C12 H12B 0.9900
C12 H12C 0.9900
C12 H12D 0.9900
C13 F1 1.355(7)
C13 F2 1.355(8)
C13 C14 1.550(8)
C14 F3 1.346(8)
C14 F4 1.346(7)
C14 C15 1.544(8)
C15 F6 1.339(7)
C15 F5 1.342(8)
C15 C16 1.542(8)
C16 F8 1.336(8)
C16 F7 1.342(8)
C16 C17 1.549(8)
C17 F10 1.332(7)
C17 F9 1.351(9)
C17 C18 1.546(8)
C18 F12 1.338(8)
C18 F11 1.339(8)
C18 C19 1.552(8)
C19 F13 1.326(8)
C19 F14 1.342(8)
C19 C20 1.542(9)
C20 F15 1.310(9)
C20 F17 1.317(9)
C20 F16 1.322(9)
C13A F1A 1.353(12)
C13A F2A 1.354(12)
C13A C14A 1.544(12)
C14A F3A 1.345(12)
C14A F4A 1.353(12)
C14A C15A 1.541(11)
C15A F6A 1.340(12)
C15A F5A 1.340(12)
C15A C16A 1.539(11)
C16A F7A 1.337(12)
C16A F8A 1.339(12)
C16A C17A 1.539(12)
C17A F10A 1.342(12)
C17A F9A 1.355(12)
C17A C18A 1.536(12)
C18A F12A 1.339(12)
C18A F11A 1.343(12)
C18A C19A 1.535(12)
C19A F13A 1.338(12)
C19A F14A 1.344(12)
C19A C20A 1.541(12)
C20A F16A 1.313(13)
C20A F15A 1.313(13)
C20A F17A 1.322(13)
Si2 C21 1.851(5)
C21 C22B 1.512(13)
C21 C22A 1.522(11)
C21 C22 1.544(9)
C21 H21A 0.9900
C21 H21B 0.9900
C21 H21C 0.9900
C21 H21D 0.9900
C21 H21E 0.9900
C21 H21F 0.9900
C22 C23 1.498(9)
C22 H22A 0.9900
C22 H22B 0.9900
C23 F18 1.355(9)
C23 F19 1.357(9)
C23 C24 1.541(9)
C24 F20 1.347(9)
C24 F21 1.352(8)
C24 C25 1.554(9)
C25 F23 1.344(9)
C25 F22 1.358(8)
C25 C26 1.543(9)
C26 F25 1.342(9)
C26 F24 1.348(9)
C26 C27 1.545(9)
C27 F27 1.340(9)
C27 F26 1.349(9)
C27 C28 1.539(9)
C28 F29 1.340(9)
C28 F28 1.351(9)
C28 C29 1.541(9)
C29 F30 1.329(9)
C29 F31 1.343(9)
C29 C30 1.533(10)
C30 F32 1.316(10)
C30 F33 1.320(10)
C30 F34 1.327(10)
C22A C23A 1.493(12)
C22A H22C 0.9900
C22A H22D 0.9900
C23A F18A 1.353(12)
C23A F19A 1.354(12)
C23A C24A 1.544(11)
C24A F20A 1.346(12)
C24A F21A 1.359(12)
C24A C25A 1.544(11)
C25A F22A 1.339(12)
C25A F23A 1.349(12)
C25A C26A 1.543(11)
C26A F25A 1.340(12)
C26A F24A 1.347(12)
C26A C27A 1.539(11)
C27A F27A 1.339(12)
C27A F26A 1.355(12)
C27A C28A 1.541(12)
C28A F29A 1.343(12)
C28A F28A 1.342(12)
C28A C29A 1.540(12)
C29A F30A 1.336(12)
C29A F31A 1.346(12)
C29A C30A 1.542(12)
C30A F32A 1.312(13)
C30A F33A 1.316(13)
C30A F34A 1.319(13)
C22B C23B 1.501(13)
C22B H22E 0.9900
C22B H22F 0.9900
C23B F18B 1.355(13)
C23B F19B 1.353(13)
C23B C24B 1.545(12)
C24B F21B 1.346(13)
C24B F20B 1.350(12)
C24B C25B 1.542(12)
C25B F23B 1.341(13)
C25B F22B 1.345(12)
C25B C26B 1.540(12)
C26B F24B 1.342(13)
C26B F25B 1.344(12)
C26B C27B 1.538(12)
C27B F27B 1.341(13)
C27B F26B 1.354(13)
C27B C28B 1.539(12)
C28B F29B 1.338(13)
C28B F28B 1.354(13)
C28B C29B 1.535(12)
C29B F30B 1.337(13)
C29B F31B 1.349(13)
C29B C30B 1.540(12)
C30B F32B 1.316(13)
C30B F33B 1.317(13)
C30B F34B 1.320(13)
Si3 C31 1.843(5)
C31 C32 1.533(6)
C31 H31A 0.9900
C31 H31B 0.9900
C32 C33 1.504(6)
C32 H32A 0.9900
C32 H32B 0.9900
C33 F35 1.354(6)
C33 F36 1.360(5)
C33 C34 1.539(6)
C34 F37 1.341(5)
C34 F38 1.348(6)
C34 C35 1.548(6)
C35 F40 1.338(6)
C35 F39 1.344(6)
C35 C36 1.539(7)
C36 F41 1.334(6)
C36 F42 1.350(6)
C36 C37 1.545(6)
C37 F43 1.323(8)
C37 F44A 1.331(12)
C37 F43A 1.355(12)
C37 F44 1.356(8)
C37 C38 1.541(8)
C37 C38A 1.542(11)
C38 F45 1.329(9)
C38 F46 1.344(8)
C38 C39 1.545(9)
C39 F48 1.330(8)
C39 F47 1.337(10)
C39 C40 1.542(10)
C40 F50 1.309(10)
C40 F51 1.319(10)
C40 F49 1.323(9)
C38A F45A 1.337(12)
C38A F46A 1.347(12)
C38A C39A 1.545(11)
C39A F47A 1.334(12)
C39A F48A 1.356(12)
C39A C40A 1.541(12)
C40A F49A 1.311(12)
C40A F50A 1.312(13)
C40A F51A 1.319(13)
Si4 C41 1.845(5)
C41 C42 1.534(7)
C41 H41A 0.9900
C41 H41B 0.9900
C42 C43 1.487(8)
C42 C43A 1.494(12)
C42 H42A 0.9900
C42 H42B 0.9900
C42 H42C 0.9900
C42 H42D 0.9900
C43 F53 1.363(7)
C43 F52 1.367(7)
C43 C44 1.553(8)
C44 F54 1.341(8)
C44 F55 1.361(7)
C44 C45 1.551(8)
C45 F57 1.338(7)
C45 F56 1.340(7)
C45 C46 1.543(8)
C46 F59 1.339(7)
C46 F58 1.350(7)
C46 C47 1.540(8)
C47 F61 1.336(7)
C47 F60 1.352(7)
C47 C48 1.541(8)
C48 F62 1.341(7)
C48 F63 1.342(7)
C48 C49 1.543(8)
C49 F64 1.333(7)
C49 F65 1.342(7)
C49 C50 1.537(9)
C50 F67 1.313(9)
C50 F66 1.314(8)
C50 F68 1.325(9)
C43A F52A 1.373(13)
C43A F53A 1.368(13)
C43A C44A 1.549(12)
C44A F55A 1.346(12)
C44A F54A 1.365(13)
C44A C45A 1.549(12)
C45A F56A 1.340(12)
C45A F57A 1.351(12)
C45A C46A 1.543(12)
C46A F58A 1.335(13)
C46A F59A 1.345(12)
C46A C47A 1.546(12)
C47A F61A 1.341(12)
C47A F60A 1.357(12)
C47A C48A 1.539(12)
C48A F63A 1.335(12)
C48A F62A 1.341(12)
C48A C49A 1.542(12)
C49A F64A 1.326(12)
C49A F65A 1.352(12)
C49A C50A 1.538(12)
C50A F67A 1.309(13)
C50A F68A 1.313(13)
C50A F66A 1.317(13)
Si5 C51 1.837(5)
C51 C52A 1.514(11)
C51 C52 1.564(10)
C51 H51A 0.9900
C51 H51B 0.9900
C51 H51C 0.9900
C51 H51D 0.9900
C52 C53 1.504(10)
C52 H52A 0.9900
C52 H52B 0.9900
C53 F69 1.366(10)
C53 F70 1.368(10)
C53 C54 1.557(10)
C54 F71 1.342(9)
C54 F72 1.348(9)
C54 C55 1.549(9)
C55 F74 1.340(9)
C55 F73 1.347(9)
C55 C56 1.544(10)
C56 F75 1.338(10)
C56 F76 1.353(10)
C56 C57 1.548(10)
C57 F78 1.327(9)
C57 F77 1.349(9)
C57 C58 1.538(10)
C58 F80 1.343(10)
C58 F79 1.362(9)
C58 C59 1.537(10)
C59 F81 1.331(10)
C59 F82 1.350(10)
C59 C60 1.551(11)
C60 F84 1.305(11)
C60 F83 1.317(11)
C60 F85 1.325(11)
C52A C53A 1.502(11)
C52A H52C 0.9900
C52A H52D 0.9900
C53A F69A 1.355(10)
C53A F70A 1.359(11)
C53A C54A 1.542(10)
C54A F72A 1.338(9)
C54A F71A 1.353(9)
C54A C55A 1.546(10)
C55A F74A 1.332(10)
C55A F73A 1.344(9)
C55A C56A 1.550(10)
C56A F76A 1.343(10)
C56A F75A 1.351(10)
C56A C57A 1.543(10)
C57A F78A 1.335(9)
C57A F77A 1.356(9)
C57A C58A 1.543(10)
C58A F80A 1.342(10)
C58A F79A 1.357(10)
C58A C59A 1.538(11)
C59A F81A 1.339(11)
C59A F82A 1.345(10)
C59A C60A 1.545(11)
C60A F83A 1.304(12)
C60A F84A 1.317(12)
C60A F85A 1.319(11)
Si6 C61 1.846(5)
C61 C62 1.532(6)
C61 H61A 0.9900
C61 H61B 0.9900
C62 C63 1.501(7)
C62 H62A 0.9900
C62 H62B 0.9900
C63 F87 1.358(6)
C63 F86 1.360(6)
C63 C64 1.552(7)
C64 F88 1.345(6)
C64 F89 1.346(6)
C64 C65 1.547(7)
C65 F91 1.345(6)
C65 F90 1.348(6)
C65 C66 1.546(7)
C66 F92 1.324(7)
C66 F93 1.346(6)
C66 C67 1.533(7)
C67 F95A 1.231(9)
C67 F94 1.321(7)
C67 F94A 1.464(8)
C67 F95 1.491(9)
C67 C68 1.533(9)
C67 C68A 1.538(9)
C68 F97 1.331(10)
C68 F96 1.356(10)
C68 C69 1.534(9)
C69 F98 1.327(10)
C69 F99 1.339(9)
C69 C70 1.539(10)
C70 F100 1.296(10)
C70 F102 1.313(10)
C70 F101 1.320(11)
C68A F97A 1.318(10)
C68A F96A 1.348(11)
C68A C69A 1.539(10)
C69A F98A 1.320(11)
C69A F99A 1.348(10)
C69A C70A 1.548(11)
C70A F01B 1.312(11)
C70A F00B 1.312(11)
C70A F02B 1.318(11)
Si7 C71 1.842(5)
C71 C72 1.538(6)
C71 H71A 0.9900
C71 H71B 0.9900
C72 C73 1.502(6)
C72 H72A 0.9900
C72 H72B 0.9900
C73 F104 1.349(6)
C73 F103 1.367(6)
C73 C74 1.541(6)
C74 F106 1.351(6)
C74 F105 1.360(6)
C74 C75 1.543(7)
C75 F107 1.341(6)
C75 F108 1.358(5)
C75 C76 1.540(6)
C76 F109 1.334(6)
C76 F110 1.350(5)
C76 C77 1.547(7)
C77 F112 1.344(6)
C77 F111 1.348(6)
C77 C78 1.544(7)
C78 F113 1.338(7)
C78 F114 1.347(6)
C78 C79 1.539(7)
C79 F116 1.335(7)
C79 F115 1.342(8)
C79 C80 1.557(8)
C80 F119 1.307(8)
C80 F118 1.320(9)
C80 F117 1.322(8)
Si8 C81 1.838(5)
C81 C82 1.532(6)
C81 H81A 0.9900
C81 H81B 0.9900
C82 C83 1.499(6)
C82 H82A 0.9900
C82 H82B 0.9900
C83 F21C 1.332(11)
C83 F120 1.341(9)
C83 F121 1.383(8)
C83 F20C 1.379(11)
C83 C84A 1.542(10)
C83 C84 1.547(8)
C84 F123 1.341(9)
C84 F122 1.348(9)
C84 C85 1.554(9)
C85 F125 1.348(9)
C85 F124 1.336(9)
C85 C86 1.541(9)
C86 F127 1.322(9)
C86 F126 1.348(9)
C86 C87 1.543(9)
C87 F129 1.329(9)
C87 F128 1.353(9)
C87 C88 1.540(9)
C88 F130 1.319(9)
C88 F131 1.339(9)
C88 C89 1.536(9)
C89 F132 1.306(10)
C89 F133 1.356(10)
C89 C90 1.533(10)
C90 F135 1.294(10)
C90 F134 1.317(10)
C90 F136 1.316(10)
C84A F23C 1.347(11)
C84A F22C 1.346(11)
C84A C85A 1.555(11)
C85A F24C 1.342(11)
C85A F25C 1.347(11)
C85A C86A 1.542(11)
C86A F26C 1.342(11)
C86A F27C 1.341(11)
C86A C87A 1.539(11)
C87A F29C 1.322(11)
C87A F28C 1.365(11)
C87A C88A 1.531(11)
C88A F30C 1.328(11)
C88A F31C 1.353(11)
C88A C89A 1.532(11)
C89A F32C 1.338(11)
C89A C90A 1.534(11)
C89A F33C 1.371(11)
C90A F36C 1.311(12)
C90A F35C 1.313(12)
C90A F34C 1.314(12)

loop_
_geom_hbond_atom_site_label_D
_geom_hbond_atom_site_label_H
_geom_hbond_atom_site_label_A
_geom_hbond_distance_DH
_geom_hbond_distance_HA
_geom_hbond_distance_DA
_geom_hbond_angle_DHA
_geom_hbond_site_symmetry_A
O1 H1 O13 0.833(18) 2.00(3) 2.809(5) 164(7) .
O13 H13 O1 0.832(18) 1.98(2) 2.798(5) 170(7) 3_656
